data_1515615
loop_
_publ_author_name
'Gao, Jing'
'Yan, Jun'
'Mitchell, Scott G.'
'Miras, Haralampos N.'
'Boulay, Antoine G.'
'Long, De-Liang'
'Cronin, Leroy'

_publ_section_title
;
 Self-assembly of a family of macrocyclic polyoxotungstates with emergent
 material properties
;
_journal_issue 8
_journal_name_full 'Chemical Science'
_journal_page_first 1502
_journal_paper_doi 10.1039/c1sc00150g
_journal_volume 2
_journal_year 2011
_chemical_formula_sum 'Cl H142 Na27 O186 Te9 W28'
_chemical_formula_weight 10071.52
_chemical_name_systematic
;
?
;
_space_group_IT_number 12
_symmetry_cell_setting monoclinic
_symmetry_space_group_name_Hall '-C 2y'
_symmetry_space_group_name_H-M 'C 1 2/m 1'
_atom_sites_solution_hydrogens none
_atom_sites_solution_primary direct
_atom_sites_solution_secondary difmap
_audit_creation_method SHELXL-97
_cell_angle_alpha 90.00
_cell_angle_beta 102.804(2)
_cell_angle_gamma 90.00
_cell_formula_units_Z 4
_cell_length_a 32.5176(6)
_cell_length_b 20.9370(3)
_cell_length_c 27.2721(4)
_cell_measurement_reflns_used 20990
_cell_measurement_temperature 150(2)
_cell_measurement_theta_max 56.36
_cell_measurement_theta_min 2.91
_cell_volume 18105.7(5)
_computing_cell_refinement
;
CrysAlisPro, Oxford Diffraction Ltd.,
Version 1.171.33.41 (release 06-05-2009 CrysAlis171 .NET)
(compiled May 6 2009,17:20:42)
;
_computing_data_collection
;
CrysAlisPro, Oxford Diffraction Ltd.,
Version 1.171.33.41 (release 06-05-2009 CrysAlis171 .NET)
(compiled May 6 2009,17:20:42)
;
_computing_data_reduction
;
CrysAlisPro, Oxford Diffraction Ltd.,
Version 1.171.33.41 (release 06-05-2009 CrysAlis171 .NET)
(compiled May 6 2009,17:20:42)
;
_computing_structure_refinement 'SHELXL-97 (Sheldrick, 2008)'
_computing_structure_solution 'SHELXS-97 (Sheldrick, 2008)'
_diffrn_ambient_temperature 150(2)
_diffrn_measured_fraction_theta_full 0.990
_diffrn_measured_fraction_theta_max 0.990
_diffrn_measurement_device_type 'Oxford Xcalibur, Atlas, Gemini ultra'
_diffrn_measurement_method '\w & \p scans'
_diffrn_radiation_monochromator graphite
_diffrn_radiation_source 'fine-focus sealed tube'
_diffrn_radiation_type CuK\a
_diffrn_radiation_wavelength 1.54184
_diffrn_reflns_av_R_equivalents 0.0614
_diffrn_reflns_av_sigmaI/netI 0.0592
_diffrn_reflns_limit_h_max 34
_diffrn_reflns_limit_h_min -32
_diffrn_reflns_limit_k_max 22
_diffrn_reflns_limit_k_min -22
_diffrn_reflns_limit_l_max 28
_diffrn_reflns_limit_l_min -29
_diffrn_reflns_number 47653
_diffrn_reflns_theta_full 56.41
_diffrn_reflns_theta_max 56.41
_diffrn_reflns_theta_min 2.91
_diffrn_standards_decay_% none
_exptl_absorpt_coefficient_mu 45.037
_exptl_absorpt_correction_T_max 0.3452
_exptl_absorpt_correction_T_min 0.0674
_exptl_absorpt_correction_type analytical
_exptl_absorpt_process_details
;
CrysAlisPro, Oxford Diffraction Ltd.,
Version 1.171.33.41 (release 06-05-2009 CrysAlis171 .NET)
(compiled May 6 2009,17:20:42)
Analytical numeric absorption correction using a multifaceted crystal
model based on expressions derived by R.C. Clark & J.S. Reid.
(Clark, R. C. & Reid, J. S. (1995). Acta Cryst. A51, 887-897)
;
_exptl_crystal_colour colourless
_exptl_crystal_density_diffrn 3.695
_exptl_crystal_density_meas ?
_exptl_crystal_density_method 'not measured'
_exptl_crystal_description block
_exptl_crystal_F_000 17936
_exptl_crystal_size_max 0.13
_exptl_crystal_size_mid 0.08
_exptl_crystal_size_min 0.03
_refine_diff_density_max 2.37
_refine_diff_density_min -1.17
_refine_diff_density_rms 0.31
_refine_ls_extinction_coef none
_refine_ls_extinction_method none
_refine_ls_goodness_of_fit_ref 1.116
_refine_ls_hydrogen_treatment none
_refine_ls_matrix_type full
_refine_ls_number_parameters 998
_refine_ls_number_reflns 12230
_refine_ls_number_restraints 0
_refine_ls_restrained_S_all 1.116
_refine_ls_R_factor_all 0.0704
_refine_ls_R_factor_gt 0.0566
_refine_ls_shift/su_max 0.001
_refine_ls_shift/su_mean 0.000
_refine_ls_structure_factor_coef Fsqd
_refine_ls_weighting_details 'calc w=1/[\s^2^(Fo^2^)+(0.0628P)^2^+1059.6545P] where P=(Fo^2^+2Fc^2^)/3'
_refine_ls_weighting_scheme calc
_refine_ls_wR_factor_gt 0.1484
_refine_ls_wR_factor_ref 0.1618
_reflns_number_gt 9989
_reflns_number_total 12230
_reflns_threshold_expression >2\s(I)
_cod_data_source_file c1sc00150g.txt
_cod_data_source_block jy423-2
_cod_depositor_comments
;
The following automatic conversions were performed:

'_exptl_crystal_density_meas' value 'none' was changed to '?' - the
value is perceived as not measured.

Automatic conversion script
Id: cif_fix_values 3008 2015-01-20 13:52:24Z robertas 
;
_cod_original_sg_symbol_H-M C2/m
_cod_original_formula_sum 'H142 Cl Na27 O186 Te9 W28'
_cod_database_code 1515615

loop_
_symmetry_equiv_pos_as_xyz
'x, y, z'
'-x, y, -z'
'x+1/2, y+1/2, z'
'-x+1/2, y+1/2, -z'
'-x, -y, -z'
'x, -y, z'
'-x+1/2, -y+1/2, -z'
'x+1/2, -y+1/2, z'

loop_
_atom_site_label
_atom_site_type_symbol
_atom_site_fract_x
_atom_site_fract_y
_atom_site_fract_z
_atom_site_U_iso_or_equiv
_atom_site_adp_type
_atom_site_occupancy
_atom_site_symmetry_multiplicity
_atom_site_calc_flag
_atom_site_refinement_flags
W1 W 0.51210(3) 0.16685(4) 0.62055(4) 0.0370(3) Uani 1 1 d .
W2 W 0.54625(5) 0.0000 0.77259(5) 0.0416(4) Uani 1 2 d S
W3 W 0.45855(3) 0.08202(5) 0.71224(4) 0.0372(3) Uani 1 1 d .
W4 W 0.42012(3) 0.09026(4) 0.57470(4) 0.0355(3) Uani 1 1 d .
W5 W 0.86382(3) 0.08952(5) 0.57053(4) 0.0412(3) Uani 1 1 d .
W6 W 0.88463(3) -0.08242(5) 0.71001(4) 0.0421(3) Uani 1 1 d .
W7 W 0.66991(4) 0.21446(5) 0.70038(4) 0.0430(3) Uani 1 1 d .
W8 W 0.76251(4) 0.33418(5) 0.90786(4) 0.0489(3) Uani 1 1 d .
W9 W 0.79445(3) 0.16778(5) 0.62405(4) 0.0412(3) Uani 1 1 d .
W10 W 0.82330(5) 0.0000 0.77611(6) 0.0481(4) Uani 1 2 d S
W11 W 0.73424(4) 0.32773(5) 0.76823(4) 0.0544(3) Uani 1 1 d .
W12 W 0.62736(4) 0.32767(5) 0.76546(4) 0.0531(3) Uani 1 1 d .
W13 W 0.64711(4) 0.33315(6) 0.90519(4) 0.0517(3) Uani 1 1 d .
W14 W 0.58762(4) 0.21139(6) 0.85023(4) 0.0512(3) Uani 1 1 d .
W17 W 0.80400(4) 0.21209(6) 0.85502(4) 0.0540(3) Uani 1 1 d .
Te15 Te 0.52399(6) 0.0000 0.63180(7) 0.0333(4) Uani 1 2 d S
Te16 Te 0.78596(6) 0.0000 0.63820(7) 0.0365(5) Uani 1 2 d S
Te18 Te 0.69370(4) 0.19415(6) 0.83893(5) 0.0377(3) Uani 1 1 d .
Te19 Te 0.77118(5) 0.14630(7) 0.73897(6) 0.0451(4) Uani 1 1 d .
Te20 Te 0.59827(6) 0.0000 0.54801(7) 0.0376(5) Uani 1 2 d S
Te21 Te 0.58156(5) 0.14666(7) 0.73585(6) 0.0428(4) Uani 1 1 d .
Na1 Na 0.5000 0.0872(5) 0.5000 0.039(3) Uani 1 2 d S
Na2 Na 0.9251(3) -0.2497(4) 0.7386(3) 0.053(2) Uani 1 1 d .
Na3 Na 0.5000 0.2661(7) 0.5000 0.060(4) Uani 1 2 d S
Na4 Na 0.7764(4) 0.1816(5) 0.9762(4) 0.025(3) Uani 0.60 1 d P
Na5 Na 0.7500 0.2500 0.5000 0.066(5) Uani 0.80 2 d SP
Na6 Na 0.5947(3) 0.1941(5) 0.5562(4) 0.067(3) Uani 1 1 d .
Na7 Na 0.6917(3) 0.1189(4) 0.5967(4) 0.058(2) Uani 1 1 d .
Na8 Na 1.0070(6) -0.1196(8) 0.7413(7) 0.051(5) Uani 0.50 1 d P
Na9 Na 0.3479(6) 0.1188(7) 0.7501(6) 0.041(4) Uani 0.50 1 d P
Na10 Na 0.7479(9) 0.4294(18) 0.4988(14) 0.142(15) Uani 0.50 1 d P
Na11 Na 0.5896(11) 0.5000 0.7254(12) 0.075(9) Uiso 0.50 2 d SP
Na12 Na 1.0326(11) 0.0000 0.8216(13) 0.079(9) Uiso 0.50 2 d SP
Na13 Na 0.7529(13) 0.5000 0.7236(15) 0.070(10) Uiso 0.40 2 d SP
Na14 Na 0.4882(9) -0.1071(13) 0.8485(14) 0.057(9) Uani 0.30 1 d P
Na15 Na 0.6721(14) 0.0000 0.6995(17) 0.085(12) Uiso 0.40 2 d SP
Na16 Na 0.6236(16) 0.5000 0.6201(17) 0.085(12) Uiso 0.40 2 d SP
Na17 Na 0.7753(11) 0.4325(17) 0.6075(11) 0.083(10) Uani 0.35 1 d P
Na18 Na 0.8417(14) 0.5000 0.8205(16) 0.082(12) Uiso 0.40 2 d SP
Na19 Na 0.7791(16) 0.5000 0.9927(19) 0.099(14) Uiso 0.40 2 d SP
Na20 Na 0.615(2) 0.062(3) 0.908(2) 0.090(18) Uiso 0.20 1 d P
Na21 Na 0.6585(5) 0.1837(8) 0.9721(5) 0.039(4) Uani 0.50 1 d P
Na22 Na 0.7922(13) 0.0687(18) 0.8947(14) 0.057(10) Uiso 0.25 1 d P
Na23 Na 0.4586(15) 0.360(2) 0.3615(18) 0.057(12) Uiso 0.20 1 d P
Na24 Na 0.9648(10) -0.1279(17) 0.8378(12) 0.068(10) Uani 0.30 1 d P
Na25 Na 0.758(3) 0.5000 0.679(3) 0.08(2) Uiso 0.20 2 d SP
Na26 Na 0.7631(17) 0.028(2) 0.8936(19) 0.065(14) Uiso 0.20 1 d P
Na27 Na 0.655(2) 0.5000 0.638(2) 0.083(16) Uiso 0.30 2 d SP
Na28 Na 0.7185(7) 0.1091(9) 0.9233(7) 0.025(5) Uiso 0.40 1 d P
Cl1 Cl 0.7006(3) 0.0000 0.5593(3) 0.052(2) Uiso 1 2 d S
O1 O 0.5423(6) 0.0000 0.5517(7) 0.038(5) Uani 1 2 d S
O2 O 0.7122(4) 0.1489(7) 0.7310(6) 0.042(4) Uani 1 1 d .
O3 O 0.4984(6) 0.0000 0.6905(7) 0.038(5) Uani 1 2 d S
O4 O 0.8935(5) 0.0773(6) 0.6472(6) 0.043(4) Uani 1 1 d .
O5 O 0.5626(4) 0.1281(7) 0.6508(5) 0.038(3) Uani 1 1 d .
O6 O 0.4897(4) 0.0665(6) 0.5994(5) 0.036(3) Uani 1 1 d .
O7 O 0.9113(7) 0.0000 0.7301(8) 0.044(5) Uani 1 2 d S
O8 O 0.8047(5) 0.0657(7) 0.6017(5) 0.044(4) Uani 1 1 d .
O9 O 0.8727(6) 0.0000 0.5698(7) 0.037(5) Uani 1 2 d S
O10 O 0.4289(4) 0.0950(7) 0.5131(5) 0.041(4) Uani 1 1 d .
O11 O 0.6838(5) 0.2534(6) 0.7842(5) 0.039(3) Uani 1 1 d .
O12 O 0.7575(5) 0.1281(7) 0.6598(5) 0.046(4) Uani 1 1 d .
O13 O 0.5217(5) 0.1765(6) 0.5609(5) 0.039(3) Uani 1 1 d .
O14 O 0.6273(6) 0.2727(7) 0.7011(6) 0.055(5) Uani 1 1 d .
O15 O 0.6566(5) 0.2348(7) 0.8734(5) 0.042(4) Uani 1 1 d .
O16 O 0.7424(5) 0.2356(7) 0.8743(5) 0.045(4) Uani 1 1 d .
O17 O 0.5798(5) -0.0567(7) 0.7379(5) 0.042(4) Uani 1 1 d .
O18 O 0.4948(4) 0.1348(7) 0.6880(5) 0.038(3) Uani 1 1 d .
O19 O 0.4229(5) 0.0763(7) 0.6524(6) 0.046(4) Uani 1 1 d .
O20 O 0.8340(6) 0.0000 0.6913(8) 0.042(5) Uani 1 2 d S
O21 O 0.4489(4) 0.1676(6) 0.5984(5) 0.037(3) Uani 1 1 d .
O22 O 0.6374(5) 0.1469(7) 0.7283(6) 0.045(4) Uani 1 1 d .
O23 O 0.7127(5) 0.2716(7) 0.7044(6) 0.052(4) Uani 1 1 d .
O24 O 0.7747(5) 0.2958(7) 0.9672(6) 0.052(4) Uani 1 1 d .
O25 O 0.5187(5) 0.2428(7) 0.6464(6) 0.047(4) Uani 1 1 d .
O26 O 0.3689(5) 0.1194(7) 0.5665(6) 0.047(4) Uani 1 1 d .
O27 O 0.6319(6) 0.4065(9) 0.9211(7) 0.072(6) Uani 1 1 d .
O28 O 0.5089(5) -0.0664(7) 0.7732(5) 0.045(4) Uani 1 1 d .
O29 O 0.7414(6) 0.3596(8) 0.8308(6) 0.061(5) Uani 1 1 d .
O30 O 0.5914(6) 0.2988(9) 0.8774(6) 0.063(5) Uani 1 1 d .
O31 O 0.8391(5) 0.1350(6) 0.6902(6) 0.044(4) Uani 1 1 d .
O32 O 0.8281(5) 0.0919(7) 0.5111(6) 0.052(4) Uani 1 1 d .
O33 O 0.9092(5) 0.1185(7) 0.5560(6) 0.052(4) Uani 1 1 d .
O34 O 0.4105(6) 0.0000 0.5723(8) 0.043(5) Uani 1 2 d S
O35 O 0.4320(5) 0.1306(7) 0.7468(6) 0.047(4) Uani 1 1 d .
O36 O 0.7609(7) 0.3805(9) 0.7382(6) 0.075(6) Uani 1 1 d .
O37 O 0.4406(6) 0.0000 0.7349(7) 0.041(5) Uani 1 2 d S
O38 O 0.6587(6) 0.1935(7) 0.6382(6) 0.056(4) Uani 1 1 d .
O39 O 0.8448(5) 0.1666(6) 0.5967(5) 0.047(4) Uani 1 1 d .
O40 O 0.6159(5) -0.0685(7) 0.5963(5) 0.045(4) Uani 1 1 d .
O41 O 0.5945(5) 0.1704(9) 0.9074(6) 0.064(5) Uani 1 1 d .
O42 O 0.7730(5) 0.1462(8) 0.8170(6) 0.054(4) Uani 1 1 d .
O43 O 0.7750(5) 0.0577(8) 0.7447(6) 0.051(4) Uani 1 1 d .
O44 O 0.8082(6) 0.2987(9) 0.8833(6) 0.064(5) Uani 1 1 d .
O45 O 0.6413(6) 0.3604(8) 0.8280(6) 0.062(5) Uani 1 1 d .
O46 O 0.7052(5) 0.3475(7) 0.9072(5) 0.050(4) Uani 1 1 d .
O47 O 0.8190(5) 0.1736(9) 0.9132(7) 0.067(5) Uani 1 1 d .
O48 O 0.7717(6) 0.2631(8) 0.7887(6) 0.057(4) Uani 1 1 d .
O49 O 0.5899(7) 0.3800(8) 0.7347(6) 0.075(6) Uani 1 1 d .
O50 O 0.6549(5) 0.2957(8) 0.9624(6) 0.059(5) Uani 1 1 d .
O51 O 0.5960(5) 0.2632(8) 0.7829(6) 0.053(4) Uani 1 1 d .
O52 O 0.6052(5) 0.1460(7) 0.8113(6) 0.052(4) Uani 1 1 d .
O53 O 0.8597(5) -0.0653(8) 0.7738(6) 0.055(4) Uani 1 1 d .
O54 O 0.5338(5) 0.2109(9) 0.8281(7) 0.070(5) Uani 1 1 d .
O55 O 0.7577(5) 0.1754(8) 0.5682(6) 0.055(4) Uani 1 1 d .
O56 O 0.8218(9) 0.0000 0.8384(10) 0.070(7) Uani 1 2 d S
O57 O 0.5762(8) 0.0000 0.8333(9) 0.057(6) Uani 1 2 d S
O58 O 0.7825(7) 0.4113(9) 0.9226(7) 0.076(6) Uani 1 1 d .
O59 O 0.6773(6) 0.3644(7) 0.7466(6) 0.059(5) Uani 1 1 d .
O60 O 0.8498(6) 0.2116(11) 0.8329(8) 0.085(6) Uani 1 1 d .
O61 O 0.7988(6) 0.2445(8) 0.6491(6) 0.061(5) Uani 1 1 d .
O62 O 0.9251(5) -0.1319(7) 0.7415(6) 0.058(4) Uani 1 1 d .
O71 O 0.6560(5) 0.1743(8) 0.5273(6) 0.054(4) Uiso 1 1 d .
O72 O 0.7016(7) 0.1109(8) 0.9257(6) 0.017(5) Uiso 0.70 1 d P
O73 O 0.5909(7) 0.2946(10) 0.5984(8) 0.081(6) Uiso 1 1 d .
O74 O 0.8745(9) 0.5000 0.9027(11) 0.079(8) Uiso 1 2 d S
O75 O 0.9483(11) -0.2296(16) 0.8283(12) 0.057(9) Uiso 0.50 1 d P
O76 O 0.8558(6) -0.2716(10) 0.7423(7) 0.078(6) Uiso 1 1 d .
O77 O 0.9100(7) -0.2435(10) 0.6506(8) 0.083(6) Uiso 1 1 d .
O78 O 0.9961(5) -0.2304(8) 0.7379(6) 0.058(4) Uiso 1 1 d .
O79 O 0.4319(6) 0.2588(8) 0.5185(6) 0.061(5) Uiso 1 1 d .
O80 O 0.6937(6) 0.2887(9) 0.5295(8) 0.077(6) Uiso 1 1 d .
O81 O 0.7840(13) 0.3466(19) 0.5524(15) 0.075(11) Uiso 0.50 1 d P
O87 O 0.6055(14) 0.5000 0.8148(15) 0.064(11) Uiso 0.60 2 d SP
O88 O 0.7684(17) 0.5000 0.8179(19) 0.166(18) Uiso 1 2 d S
O89 O 0.6699(16) 0.5000 0.7254(19) 0.066(14) Uiso 0.50 2 d SP
O90 O 0.9807(9) -0.1345(13) 0.6502(10) 0.042(7) Uiso 0.50 1 d P
O91 O 1.0275(10) -0.1225(15) 0.8251(11) 0.050(8) Uiso 0.50 1 d P
O92 O 1.0060(15) 0.0000 0.7315(17) 0.053(11) Uiso 0.50 2 d SP
O95 O 0.3389(7) 0.1249(11) 0.6662(8) 0.094(7) Uiso 1 1 d .
O96 O 0.3491(12) 0.0000 0.7351(13) 0.031(8) Uiso 0.50 2 d SP
O97 O 0.3533(9) 0.1219(14) 0.8329(11) 0.043(7) Uiso 0.50 1 d P
O98 O 0.7324(7) 0.3405(10) 0.6212(8) 0.088(6) Uiso 1 1 d .
O99 O 0.6690(18) 0.5000 0.562(2) 0.073(15) Uiso 0.50 2 d SP
O100 O 0.4901(10) 0.3547(15) 0.4386(11) 0.050(8) Uiso 0.50 1 d P
O101 O 0.6820(16) 0.0000 0.7867(18) 0.080(13) Uiso 0.60 2 d SP
O102 O 0.6514(15) 0.611(2) 0.6379(17) 0.040(11) Uiso 0.30 1 d P
O103 O 0.4415(16) 0.0000 0.8352(18) 0.084(14) Uiso 0.60 2 d SP
O104 O 0.8265(15) 0.5000 0.6115(17) 0.076(13) Uiso 0.60 2 d SP
O105 O 0.9689(16) 0.0000 0.6197(18) 0.081(14) Uiso 0.60 2 d SP
O106 O 0.9581(17) 0.0000 0.8289(19) 0.046(13) Uiso 0.40 2 d SP
O107 O 0.8026(14) 0.070(2) 0.9892(16) 0.036(11) Uiso 0.30 1 d P
O108 O 0.9103(14) -0.105(2) 0.8638(16) 0.032(10) Uiso 0.30 1 d P
O109 O 0.6147(18) 0.215(3) 1.039(2) 0.059(15) Uiso 0.30 1 d P
O110 O 0.438(2) -0.172(3) 0.885(2) 0.067(16) Uiso 0.30 1 d P
O111 O 1.0063(18) 0.0000 0.880(2) 0.052(14) Uiso 0.40 2 d SP
O112 O 0.541(2) -0.060(4) 0.921(3) 0.09(2) Uiso 0.30 1 d P

loop_
_atom_site_aniso_label
_atom_site_aniso_U_11
_atom_site_aniso_U_22
_atom_site_aniso_U_33
_atom_site_aniso_U_23
_atom_site_aniso_U_13
_atom_site_aniso_U_12
W1 0.0379(6) 0.0348(5) 0.0401(6) -0.0011(4) 0.0125(4) -0.0019(4)
W2 0.0453(9) 0.0410(8) 0.0386(8) 0.000 0.0093(7) 0.000
W3 0.0403(6) 0.0341(5) 0.0395(5) -0.0003(4) 0.0143(5) -0.0009(4)
W4 0.0327(6) 0.0348(5) 0.0402(5) 0.0006(4) 0.0106(4) 0.0015(4)
W5 0.0417(6) 0.0311(5) 0.0536(6) 0.0008(4) 0.0168(5) -0.0015(4)
W6 0.0388(6) 0.0368(6) 0.0497(6) 0.0031(5) 0.0077(5) 0.0026(5)
W7 0.0542(7) 0.0331(5) 0.0425(6) -0.0030(4) 0.0128(5) -0.0025(5)
W8 0.0543(7) 0.0495(6) 0.0442(6) -0.0072(5) 0.0136(5) -0.0141(5)
W9 0.0400(6) 0.0329(5) 0.0513(6) -0.0015(4) 0.0114(5) 0.0013(5)
W10 0.0515(10) 0.0475(9) 0.0458(9) 0.000 0.0118(7) 0.000
W11 0.0839(9) 0.0388(6) 0.0432(6) -0.0045(5) 0.0196(6) -0.0200(6)
W12 0.0749(9) 0.0370(6) 0.0423(6) -0.0031(5) 0.0018(6) 0.0168(6)
W13 0.0507(7) 0.0566(7) 0.0448(6) -0.0102(5) 0.0045(5) 0.0149(6)
W14 0.0391(7) 0.0686(8) 0.0449(6) -0.0087(5) 0.0073(5) 0.0067(6)
W17 0.0423(7) 0.0676(8) 0.0534(7) -0.0114(6) 0.0136(5) -0.0071(6)
Te15 0.0321(11) 0.0314(10) 0.0373(10) 0.000 0.0101(8) 0.000
Te16 0.0360(11) 0.0306(10) 0.0431(11) 0.000 0.0094(9) 0.000
Te18 0.0378(8) 0.0310(7) 0.0444(8) 0.0002(6) 0.0093(6) 0.0004(6)
Te19 0.0406(9) 0.0421(8) 0.0551(9) -0.0093(7) 0.0156(7) -0.0033(7)
Te20 0.0331(11) 0.0399(11) 0.0404(11) 0.000 0.0095(9) 0.000
Te21 0.0371(8) 0.0405(8) 0.0513(9) -0.0073(7) 0.0111(7) -0.0013(7)
Na1 0.039(7) 0.031(6) 0.048(7) 0.000 0.010(5) 0.000
Na2 0.054(6) 0.041(5) 0.065(6) 0.003(4) 0.017(5) 0.001(4)
Na3 0.049(8) 0.063(9) 0.076(9) 0.000 0.030(7) 0.000
Na4 0.028(7) 0.029(6) 0.016(5) -0.009(5) 0.002(5) 0.001(5)
Na5 0.062(12) 0.075(12) 0.063(11) 0.027(9) 0.019(9) 0.016(10)
Na6 0.054(6) 0.080(7) 0.066(6) -0.003(5) 0.015(5) -0.005(5)
Na7 0.057(6) 0.049(5) 0.063(6) -0.007(5) 0.006(5) 0.000(5)
Na8 0.040(10) 0.031(9) 0.075(12) 0.000(8) -0.004(9) 0.001(8)
Na9 0.070(12) 0.027(8) 0.036(8) 0.011(7) 0.031(8) 0.007(8)
Na10 0.065(17) 0.20(3) 0.18(3) 0.14(3) 0.054(19) 0.050(19)
Na14 0.040(18) 0.038(16) 0.11(3) 0.025(17) 0.058(18) 0.019(14)
Na17 0.09(3) 0.09(2) 0.058(18) 0.015(17) 0.001(17) -0.03(2)
Na21 0.032(9) 0.049(9) 0.027(8) 0.005(7) -0.017(7) -0.016(8)
Na24 0.040(19) 0.08(2) 0.06(2) 0.014(18) -0.027(16) -0.024(17)
O1 0.040(13) 0.038(11) 0.040(11) 0.000 0.018(9) 0.000
O2 0.026(8) 0.045(8) 0.056(9) -0.006(7) 0.009(7) -0.008(7)
O3 0.026(11) 0.047(12) 0.042(11) 0.000 0.013(9) 0.000
O4 0.040(9) 0.024(7) 0.062(10) 0.008(7) 0.006(7) -0.001(6)
O5 0.030(8) 0.047(8) 0.035(8) 0.003(6) 0.000(6) -0.004(7)
O6 0.035(8) 0.027(7) 0.041(8) 0.001(6) 0.001(6) 0.004(6)
O7 0.049(14) 0.034(11) 0.050(13) 0.000 0.015(10) 0.000
O8 0.051(10) 0.038(8) 0.045(8) -0.013(7) 0.015(7) 0.001(7)
O9 0.031(11) 0.038(11) 0.044(12) 0.000 0.011(9) 0.000
O10 0.034(9) 0.046(9) 0.042(8) 0.002(7) 0.008(7) 0.004(7)
O11 0.044(9) 0.032(8) 0.039(8) 0.002(6) 0.005(7) -0.004(7)
O12 0.053(10) 0.044(9) 0.041(8) -0.004(7) 0.012(7) 0.002(8)
O13 0.046(9) 0.034(8) 0.034(7) -0.001(6) 0.003(7) -0.013(7)
O14 0.088(13) 0.026(8) 0.046(9) -0.001(7) 0.007(9) 0.017(8)
O15 0.040(9) 0.040(8) 0.049(9) -0.003(7) 0.015(7) 0.001(7)
O16 0.047(10) 0.038(8) 0.045(8) 0.006(7) -0.005(7) -0.017(7)
O17 0.045(9) 0.047(8) 0.038(8) 0.005(7) 0.020(7) 0.006(7)
O18 0.036(8) 0.045(8) 0.038(8) 0.000(6) 0.021(6) -0.005(7)
O19 0.045(10) 0.041(8) 0.053(9) 0.011(7) 0.010(8) 0.008(7)
O20 0.037(12) 0.043(12) 0.046(12) 0.000 0.007(10) 0.000
O21 0.034(8) 0.037(8) 0.042(8) -0.009(6) 0.011(6) 0.010(6)
O22 0.036(9) 0.042(9) 0.058(9) -0.002(7) 0.010(7) 0.002(7)
O23 0.063(11) 0.041(9) 0.060(10) -0.010(8) 0.028(9) -0.013(8)
O24 0.050(10) 0.056(10) 0.050(9) -0.012(8) 0.010(8) -0.009(8)
O25 0.051(10) 0.046(9) 0.051(9) -0.011(7) 0.023(8) -0.020(8)
O26 0.042(9) 0.051(9) 0.050(9) 0.015(7) 0.012(7) 0.020(8)
O27 0.063(12) 0.074(12) 0.071(12) -0.020(10) -0.003(10) 0.036(10)
O28 0.051(10) 0.043(9) 0.040(8) -0.003(7) 0.008(7) -0.005(8)
O29 0.080(13) 0.051(10) 0.049(10) -0.004(8) 0.008(9) -0.010(9)
O30 0.062(12) 0.077(12) 0.051(10) -0.023(9) 0.015(8) 0.029(10)
O31 0.049(10) 0.031(8) 0.053(9) -0.003(7) 0.012(7) 0.006(7)
O32 0.061(11) 0.037(9) 0.064(10) 0.008(7) 0.025(9) 0.005(8)
O33 0.039(9) 0.051(9) 0.073(11) 0.005(8) 0.029(8) 0.003(8)
O34 0.037(12) 0.044(12) 0.048(12) 0.000 0.012(10) 0.000
O35 0.046(10) 0.051(9) 0.048(9) -0.005(7) 0.022(7) -0.002(8)
O36 0.115(17) 0.067(12) 0.050(10) -0.005(9) 0.031(11) -0.028(12)
O37 0.037(12) 0.046(12) 0.044(12) 0.000 0.017(10) 0.000
O38 0.072(12) 0.043(9) 0.053(10) -0.005(8) 0.015(9) -0.009(8)
O39 0.066(11) 0.030(8) 0.046(9) 0.003(7) 0.013(8) -0.002(7)
O40 0.049(10) 0.040(8) 0.049(9) 0.004(7) 0.014(7) 0.002(7)
O41 0.047(11) 0.089(13) 0.057(10) 0.000(9) 0.011(8) -0.011(10)
O42 0.057(11) 0.061(10) 0.046(9) -0.017(8) 0.018(8) 0.006(9)
O43 0.055(10) 0.051(9) 0.049(9) -0.003(8) 0.019(8) 0.003(8)
O44 0.064(12) 0.081(13) 0.049(10) -0.014(9) 0.018(9) -0.031(10)
O45 0.083(13) 0.052(10) 0.051(10) -0.001(8) 0.016(9) 0.027(9)
O46 0.069(12) 0.043(9) 0.040(8) -0.005(7) 0.013(8) -0.003(8)
O47 0.037(10) 0.096(14) 0.065(11) -0.010(10) 0.004(8) 0.011(10)
O48 0.069(12) 0.049(10) 0.052(9) -0.011(8) 0.009(8) -0.012(9)
O49 0.105(16) 0.042(9) 0.062(11) -0.008(8) -0.013(10) 0.034(10)
O50 0.043(10) 0.076(12) 0.054(10) -0.023(9) 0.003(8) 0.008(9)
O51 0.047(10) 0.056(10) 0.055(10) -0.020(8) 0.010(8) 0.004(8)
O52 0.054(11) 0.050(9) 0.048(9) -0.013(7) 0.003(8) 0.001(8)
O53 0.052(11) 0.054(10) 0.059(10) 0.004(8) 0.011(8) 0.002(8)
O54 0.043(11) 0.095(14) 0.074(12) -0.016(10) 0.017(9) 0.010(10)
O55 0.055(11) 0.057(10) 0.053(10) -0.002(8) 0.015(8) -0.002(8)
O56 0.076(19) 0.075(18) 0.066(16) 0.000 0.033(14) 0.000
O57 0.061(16) 0.049(14) 0.063(15) 0.000 0.015(12) 0.000
O58 0.100(16) 0.070(12) 0.064(12) -0.027(10) 0.031(11) -0.035(11)
O59 0.096(14) 0.031(8) 0.050(9) 0.007(7) 0.016(9) -0.002(9)
O60 0.050(12) 0.110(17) 0.098(15) -0.025(13) 0.026(11) -0.017(11)
O61 0.069(12) 0.047(10) 0.072(11) -0.023(9) 0.030(9) 0.002(9)
O62 0.059(11) 0.046(9) 0.063(10) 0.007(8) 0.002(9) 0.011(8)

loop_
_atom_type_symbol
_atom_type_description
_atom_type_scat_dispersion_real
_atom_type_scat_dispersion_imag
_atom_type_scat_source
W W -5.4734 5.5774 'International Tables Vol C Tables 4.2.6.8 and 6.1.1.4'
Te Te -0.1759 6.3531 'International Tables Vol C Tables 4.2.6.8 and 6.1.1.4'
Na Na 0.1353 0.1239 'International Tables Vol C Tables 4.2.6.8 and 6.1.1.4'
Cl Cl 0.3639 0.7018 'International Tables Vol C Tables 4.2.6.8 and 6.1.1.4'
O O 0.0492 0.0322 'International Tables Vol C Tables 4.2.6.8 and 6.1.1.4'
H H 0.0000 0.0000 'International Tables Vol C Tables 4.2.6.8 and 6.1.1.4'

loop_
_geom_angle_atom_site_label_1
_geom_angle_atom_site_label_2
_geom_angle_atom_site_label_3
_geom_angle
_geom_angle_site_symmetry_1
_geom_angle_site_symmetry_3
O25 W1 O13 104.1(7) . .
O25 W1 O5 101.7(7) . .
O13 W1 O5 98.2(7) . .
O25 W1 O21 98.1(6) . .
O13 W1 O21 95.8(6) . .
O5 W1 O21 152.0(6) . .
O25 W1 O18 88.3(6) . .
O13 W1 O18 167.3(6) . .
O5 W1 O18 81.7(6) . .
O21 W1 O18 79.3(6) . .
O25 W1 O6 164.1(6) . .
O13 W1 O6 89.1(6) . .
O5 W1 O6 84.8(5) . .
O21 W1 O6 71.3(5) . .
O18 W1 O6 78.3(5) . .
O25 W1 Na6 90.9(5) . .
O13 W1 Na6 37.6(5) . .
O5 W1 Na6 66.4(5) . .
O21 W1 Na6 133.1(4) . .
O18 W1 Na6 147.3(4) . .
O6 W1 Na6 105.0(4) . .
O25 W1 Na1 140.2(5) . .
O13 W1 Na1 37.8(4) . .
O5 W1 Na1 96.3(4) . .
O21 W1 Na1 80.4(4) . .
O18 W1 Na1 129.5(4) . .
O6 W1 Na1 51.4(4) . .
Na6 W1 Na1 64.50(18) . .
O57 W2 O28 102.9(7) . .
O57 W2 O28 102.9(7) . 6
O28 W2 O28 97.5(10) . 6
O57 W2 O17 101.8(8) . 6
O28 W2 O17 152.2(6) . 6
O28 W2 O17 89.2(6) 6 6
O57 W2 O17 101.8(8) . .
O28 W2 O17 89.2(6) . .
O28 W2 O17 152.2(6) 6 .
O17 W2 O17 73.3(8) 6 .
O57 W2 O3 174.7(10) . .
O28 W2 O3 73.7(5) . .
O28 W2 O3 73.7(5) 6 .
O17 W2 O3 82.4(5) 6 .
O17 W2 O3 82.4(5) . .
O35 W3 O19 103.6(7) . .
O35 W3 O18 106.0(7) . .
O19 W3 O18 92.9(7) . .
O35 W3 O37 97.2(7) . .
O19 W3 O37 92.9(7) . .
O18 W3 O37 154.0(7) . .
O35 W3 O28 93.2(7) . 6
O19 W3 O28 162.8(6) . 6
O18 W3 O28 85.9(6) . 6
O37 W3 O28 81.2(7) . 6
O35 W3 O3 161.6(7) . .
O19 W3 O3 90.1(7) . .
O18 W3 O3 85.1(6) . .
O37 W3 O3 69.6(6) . .
O28 W3 O3 72.7(6) 6 .
O35 W3 Na14 54.4(7) . 6
O19 W3 Na14 155.3(7) . 6
O18 W3 Na14 103.4(6) . 6
O37 W3 Na14 80.5(7) . 6
O28 W3 Na14 39.6(6) 6 6
O3 W3 Na14 109.3(7) . 6
O26 W4 O10 102.1(7) . .
O26 W4 O21 97.4(7) . .
O10 W4 O21 96.0(6) . .
O26 W4 O34 101.4(8) . .
O10 W4 O34 94.7(8) . .
O21 W4 O34 155.8(7) . .
O26 W4 O19 90.2(6) . .
O10 W4 O19 167.7(6) . .
O21 W4 O19 82.5(6) . .
O34 W4 O19 82.4(7) . .
O26 W4 O6 167.9(6) . .
O10 W4 O6 86.3(6) . .
O21 W4 O6 72.8(5) . .
O34 W4 O6 86.5(7) . .
O19 W4 O6 81.6(5) . .
O26 W4 Na1 135.7(5) . .
O10 W4 Na1 35.3(5) . .
O21 W4 Na1 81.2(4) . .
O34 W4 Na1 95.5(6) . .
O19 W4 Na1 132.8(4) . .
O6 W4 Na1 51.2(3) . .
O33 W5 O32 101.6(8) . .
O33 W5 O9 101.8(8) . .
O32 W5 O9 95.1(7) . .
O33 W5 O39 98.8(7) . .
O32 W5 O39 96.7(7) . .
O9 W5 O39 153.6(7) . .
O33 W5 O4 92.4(7) . .
O32 W5 O4 166.0(7) . .
O9 W5 O4 81.6(7) . .
O39 W5 O4 81.3(6) . .
O33 W5 O8 169.1(6) . .
O32 W5 O8 85.0(6) . .
O9 W5 O8 86.1(7) . .
O39 W5 O8 71.5(6) . .
O4 W5 O8 81.2(5) . .
O33 W5 Na10 135.3(7) . 7_656
O32 W5 Na10 34.1(7) . 7_656
O9 W5 Na10 91.3(8) . 7_656
O39 W5 Na10 85.4(8) . 7_656
O4 W5 Na10 132.0(6) . 7_656
O8 W5 Na10 50.9(6) . 7_656
O62 W6 O4 104.0(7) . 6
O62 W6 O31 105.1(7) . 6
O4 W6 O31 92.6(7) 6 6
O62 W6 O7 98.5(8) . .
O4 W6 O7 93.4(7) 6 .
O31 W6 O7 153.5(7) 6 .
O62 W6 O53 94.6(7) . .
O4 W6 O53 161.3(6) 6 .
O31 W6 O53 85.0(7) 6 .
O7 W6 O53 81.1(8) . .
O62 W6 O20 162.6(7) . .
O4 W6 O20 90.1(7) 6 .
O31 W6 O20 84.1(6) 6 .
O7 W6 O20 70.1(7) . .
O53 W6 O20 71.1(7) . .
O38 W7 O23 102.7(7) . .
O38 W7 O14 100.6(7) . .
O23 W7 O14 97.5(7) . .
O38 W7 O2 102.4(7) . .
O23 W7 O2 88.9(7) . .
O14 W7 O2 154.1(6) . .
O38 W7 O22 100.4(7) . .
O23 W7 O22 153.9(7) . .
O14 W7 O22 90.1(7) . .
O2 W7 O22 74.3(6) . .
O38 W7 O11 174.7(6) . .
O23 W7 O11 74.7(6) . .
O14 W7 O11 75.4(6) . .
O2 W7 O11 82.3(5) . .
O22 W7 O11 83.2(5) . .
O38 W7 Na7 29.4(6) . .
O23 W7 Na7 97.4(5) . .
O14 W7 Na7 130.0(5) . .
O2 W7 Na7 73.3(4) . .
O22 W7 Na7 96.7(5) . .
O11 W7 Na7 154.6(4) . .
O58 W8 O24 102.2(8) . .
O58 W8 O46 100.4(9) . .
O24 W8 O46 95.6(7) . .
O58 W8 O44 99.3(9) . .
O24 W8 O44 96.3(8) . .
O46 W8 O44 154.2(6) . .
O58 W8 O29 91.1(8) . .
O24 W8 O29 166.7(6) . .
O46 W8 O29 81.4(7) . .
O44 W8 O29 81.7(7) . .
O58 W8 O16 168.2(7) . .
O24 W8 O16 86.7(6) . .
O46 W8 O16 86.3(6) . .
O44 W8 O16 71.6(6) . .
O29 W8 O16 80.2(6) . .
O58 W8 Na4 93.8(6) . 7_657
O24 W8 Na4 39.0(6) . 7_657
O46 W8 Na4 59.5(5) . 7_657
O44 W8 Na4 135.3(6) . 7_657
O29 W8 Na4 140.9(6) . 7_657
O16 W8 Na4 98.1(4) . 7_657
O58 W8 Na4 133.3(7) . .
O24 W8 Na4 33.4(5) . .
O46 W8 Na4 98.3(5) . .
O44 W8 Na4 79.8(6) . .
O29 W8 Na4 134.0(5) . .
O16 W8 Na4 54.0(4) . .
Na4 W8 Na4 60.8(3) 7_657 .
O58 W8 Na21 75.0(7) . 7_657
O24 W8 Na21 34.5(6) . 7_657
O46 W8 Na21 121.0(5) . 7_657
O44 W8 Na21 80.2(6) . 7_657
O29 W8 Na21 155.0(6) . 7_657
O16 W8 Na21 110.0(4) . 7_657
Na4 W8 Na21 62.2(3) 7_657 7_657
Na4 W8 Na21 58.7(3) . 7_657
O55 W9 O61 104.0(8) . .
O55 W9 O12 95.8(7) . .
O61 W9 O12 102.0(7) . .
O55 W9 O39 98.0(7) . .
O61 W9 O39 99.2(7) . .
O12 W9 O39 151.0(6) . .
O55 W9 O31 166.8(6) . .
O61 W9 O31 89.0(7) . .
O12 W9 O31 79.5(6) . .
O39 W9 O31 81.3(6) . .
O55 W9 O8 87.9(7) . .
O61 W9 O8 166.5(7) . .
O12 W9 O8 82.7(6) . .
O39 W9 O8 72.4(6) . .
O31 W9 O8 79.3(5) . .
O55 W9 Na7 51.8(6) . .
O61 W9 Na7 110.7(6) . .
O12 W9 Na7 44.0(5) . .
O39 W9 Na7 141.1(5) . .
O31 W9 Na7 122.1(4) . .
O8 W9 Na7 81.6(4) . .
O56 W10 O53 101.3(8) . 6
O56 W10 O53 101.3(8) . .
O53 W10 O53 97.4(11) 6 .
O56 W10 O43 103.4(9) . 6
O53 W10 O43 152.5(7) 6 6
O53 W10 O43 89.3(7) . 6
O56 W10 O43 103.4(9) . .
O53 W10 O43 89.3(7) 6 .
O53 W10 O43 152.5(7) . .
O43 W10 O43 73.6(9) 6 .
O56 W10 O20 173.5(11) . .
O53 W10 O20 74.5(6) 6 .
O53 W10 O20 74.5(6) . .
O43 W10 O20 81.8(6) 6 .
O43 W10 O20 81.8(6) . .
O36 W11 O29 103.9(8) . .
O36 W11 O48 104.4(9) . .
O29 W11 O48 92.7(7) . .
O36 W11 O59 98.4(9) . .
O29 W11 O59 93.2(8) . .
O48 W11 O59 154.3(7) . .
O36 W11 O23 94.3(7) . .
O29 W11 O23 161.6(7) . .
O48 W11 O23 85.1(7) . .
O59 W11 O23 81.4(7) . .
O36 W11 O11 162.1(7) . .
O29 W11 O11 91.1(7) . .
O48 W11 O11 84.2(6) . .
O59 W11 O11 70.7(6) . .
O23 W11 O11 70.5(5) . .
O49 W12 O45 102.8(8) . .
O49 W12 O51 102.9(9) . .
O45 W12 O51 94.2(8) . .
O49 W12 O59 99.3(9) . .
O45 W12 O59 92.9(8) . .
O51 W12 O59 154.6(7) . .
O49 W12 O14 94.2(7) . .
O45 W12 O14 162.7(7) . .
O51 W12 O14 85.1(7) . .
O59 W12 O14 80.9(7) . .
O49 W12 O11 163.0(8) . .
O45 W12 O11 91.5(6) . .
O51 W12 O11 84.8(6) . .
O59 W12 O11 70.6(6) . .
O14 W12 O11 71.2(5) . .
O27 W13 O50 100.0(9) . .
O27 W13 O46 101.2(8) . .
O50 W13 O46 95.8(7) . .
O27 W13 O30 97.7(8) . .
O50 W13 O30 97.1(8) . .
O46 W13 O30 154.9(6) . .
O27 W13 O45 92.4(8) . .
O50 W13 O45 167.6(7) . .
O46 W13 O45 81.8(7) . .
O30 W13 O45 81.0(7) . .
O27 W13 O15 169.9(7) . .
O50 W13 O15 85.9(6) . .
O46 W13 O15 86.3(6) . .
O30 W13 O15 73.2(6) . .
O45 W13 O15 81.8(6) . .
O27 W13 Na21 131.2(8) . .
O50 W13 Na21 33.2(6) . .
O46 W13 Na21 97.6(5) . .
O30 W13 Na21 81.9(6) . .
O45 W13 Na21 134.8(5) . .
O15 W13 Na21 53.2(4) . .
O27 W13 Na4 91.7(6) . 7_657
O50 W13 Na4 38.4(6) . 7_657
O46 W13 Na4 60.5(5) . 7_657
O30 W13 Na4 135.4(6) . 7_657
O45 W13 Na4 142.2(6) . 7_657
O15 W13 Na4 97.9(4) . 7_657
Na21 W13 Na4 60.1(3) . 7_657
O54 W14 O41 103.2(9) . .
O54 W14 O52 102.1(8) . .
O41 W14 O52 98.6(8) . .
O54 W14 O30 96.3(8) . .
O41 W14 O30 97.8(8) . .
O52 W14 O30 151.7(8) . .
O54 W14 O51 90.8(8) . .
O41 W14 O51 165.9(7) . .
O52 W14 O51 77.3(6) . .
O30 W14 O51 81.2(6) . .
O54 W14 O15 167.2(8) . .
O41 W14 O15 86.2(7) . .
O52 W14 O15 84.8(6) . .
O30 W14 O15 73.5(6) . .
O51 W14 O15 80.0(6) . .
O54 W14 Na20 106.5(13) . .
O41 W14 Na20 36.4(13) . .
O52 W14 Na20 62.4(12) . .
O30 W14 Na20 131.8(12) . .
O51 W14 Na20 138.4(12) . .
O15 W14 Na20 86.2(11) . .
O54 W14 Na21 135.0(7) . .
O41 W14 Na21 34.9(6) . .
O52 W14 Na21 100.8(5) . .
O30 W14 Na21 80.3(5) . .
O51 W14 Na21 132.0(5) . .
O15 W14 Na21 52.3(4) . .
Na20 W14 Na21 53.5(11) . .
O60 W17 O47 103.1(10) . .
O60 W17 O42 101.7(8) . .
O47 W17 O42 99.8(8) . .
O60 W17 O44 98.8(9) . .
O47 W17 O44 95.1(8) . .
O42 W17 O44 151.2(7) . .
O60 W17 O48 90.3(9) . .
O47 W17 O48 166.5(7) . .
O42 W17 O48 78.4(6) . .
O44 W17 O48 81.4(6) . .
O60 W17 O16 166.1(9) . .
O47 W17 O16 88.4(7) . .
O42 W17 O16 83.8(6) . .
O44 W17 O16 72.0(6) . .
O48 W17 O16 78.1(6) . .
O60 W17 Na22 106.6(11) . .
O47 W17 Na22 45.6(9) . .
O42 W17 Na22 54.2(8) . .
O44 W17 Na22 136.7(8) . .
O48 W17 Na22 131.7(8) . .
O16 W17 Na22 87.0(8) . .
O60 W17 Na4 135.8(8) . .
O47 W17 Na4 34.6(6) . .
O42 W17 Na4 99.2(5) . .
O44 W17 Na4 79.4(5) . .
O48 W17 Na4 132.0(5) . .
O16 W17 Na4 54.2(4) . .
Na22 W17 Na4 57.8(7) . .
O6 Te15 O6 95.7(8) 6 .
O6 Te15 O3 93.9(6) 6 .
O6 Te15 O3 93.9(6) . .
O6 Te15 O1 79.2(5) 6 .
O6 Te15 O1 79.2(5) . .
O3 Te15 O1 169.6(7) . .
O8 Te16 O8 94.2(8) . 6
O8 Te16 O20 95.6(6) . .
O8 Te16 O20 95.6(6) 6 .
O16 Te18 O15 95.4(7) . .
O16 Te18 O11 94.5(6) . .
O15 Te18 O11 94.6(6) . .
O16 Te18 Na28 79.6(6) . .
O15 Te18 Na28 88.7(6) . .
O11 Te18 Na28 173.5(6) . .
O43 Te19 O2 94.9(7) . .
O43 Te19 O42 85.9(6) . .
O2 Te19 O42 85.2(6) . .
O43 Te19 O12 84.4(6) . .
O2 Te19 O12 84.8(6) . .
O42 Te19 O12 165.4(6) . .
O1 Te20 O40 96.3(6) . 6
O1 Te20 O40 96.3(6) . .
O40 Te20 O40 95.0(9) 6 .
O1 Te20 Na1 39.3(4) . 5_656
O40 Te20 Na1 135.5(5) 6 5_656
O40 Te20 Na1 88.7(5) . 5_656
O1 Te20 Na1 39.3(4) . .
O40 Te20 Na1 88.7(5) 6 .
O40 Te20 Na1 135.5(5) . .
Na1 Te20 Na1 59.8(3) 5_656 .
O22 Te21 O17 92.4(6) . 6
O22 Te21 O52 87.3(7) . .
O17 Te21 O52 88.3(6) 6 .
O22 Te21 O5 86.5(6) . .
O17 Te21 O5 81.8(5) 6 .
O52 Te21 O5 168.1(6) . .
O10 Na1 O10 172.3(8) . 2_656
O10 Na1 O13 89.4(5) . .
O10 Na1 O13 84.8(5) 2_656 .
O10 Na1 O13 84.8(5) . 2_656
O10 Na1 O13 89.4(5) 2_656 2_656
O13 Na1 O13 83.0(7) . 2_656
O10 Na1 O1 73.2(6) . 5_656
O10 Na1 O1 112.8(6) 2_656 5_656
O13 Na1 O1 162.4(6) . 5_656
O13 Na1 O1 97.6(5) 2_656 5_656
O10 Na1 O1 112.8(6) . .
O10 Na1 O1 73.2(6) 2_656 .
O13 Na1 O1 97.6(5) . .
O13 Na1 O1 162.4(6) 2_656 .
O1 Na1 O1 87.2(7) 5_656 .
O10 Na1 O6 63.3(4) . .
O10 Na1 O6 118.0(4) 2_656 .
O13 Na1 O6 63.6(4) . .
O13 Na1 O6 132.4(5) 2_656 .
O1 Na1 O6 105.0(5) 5_656 .
O1 Na1 O6 61.3(5) . .
O10 Na1 O6 118.0(4) . 2_656
O10 Na1 O6 63.3(4) 2_656 2_656
O13 Na1 O6 132.4(5) . 2_656
O13 Na1 O6 63.6(4) 2_656 2_656
O1 Na1 O6 61.3(5) 5_656 2_656
O1 Na1 O6 105.0(5) . 2_656
O6 Na1 O6 162.4(7) . 2_656
O10 Na1 W1 75.6(3) . .
O10 Na1 W1 100.8(4) 2_656 .
O13 Na1 W1 25.2(3) . .
O13 Na1 W1 102.5(4) 2_656 .
O1 Na1 W1 140.9(5) 5_656 .
O1 Na1 W1 83.7(4) . .
O6 Na1 W1 38.4(3) . .
O6 Na1 W1 157.5(4) 2_656 .
O10 Na1 W1 100.8(4) . 2_656
O10 Na1 W1 75.6(3) 2_656 2_656
O13 Na1 W1 102.5(4) . 2_656
O13 Na1 W1 25.2(3) 2_656 2_656
O1 Na1 W1 83.7(4) 5_656 2_656
O1 Na1 W1 140.9(5) . 2_656
O6 Na1 W1 157.5(4) . 2_656
O6 Na1 W1 38.4(3) 2_656 2_656
W1 Na1 W1 125.3(3) . 2_656
O10 Na1 W4 25.0(3) . .
O10 Na1 W4 154.7(3) 2_656 .
O13 Na1 W4 75.3(4) . .
O13 Na1 W4 103.2(4) 2_656 .
O1 Na1 W4 87.6(5) 5_656 .
O1 Na1 W4 93.9(5) . .
O6 Na1 W4 38.5(3) . .
O6 Na1 W4 142.0(3) 2_656 .
W1 Na1 W4 55.42(5) . .
W1 Na1 W4 123.47(15) 2_656 .
O10 Na1 W4 154.7(3) . 2_656
O10 Na1 W4 25.0(3) 2_656 2_656
O13 Na1 W4 103.2(4) . 2_656
O13 Na1 W4 75.3(4) 2_656 2_656
O1 Na1 W4 93.9(5) 5_656 2_656
O1 Na1 W4 87.6(5) . 2_656
O6 Na1 W4 142.0(3) . 2_656
O6 Na1 W4 38.5(3) 2_656 2_656
W1 Na1 W4 123.47(15) . 2_656
W1 Na1 W4 55.42(5) 2_656 2_656
W4 Na1 W4 178.0(3) . 2_656
O76 Na2 O77 93.9(8) . .
O76 Na2 O78 177.6(8) . .
O77 Na2 O78 88.0(7) . .
O76 Na2 O75 94.5(10) . .
O77 Na2 O75 165.6(10) . .
O78 Na2 O75 83.9(10) . .
O76 Na2 O62 100.9(7) . .
O77 Na2 O62 88.6(7) . .
O78 Na2 O62 80.5(6) . .
O75 Na2 O62 78.3(9) . .
O76 Na2 O35 82.5(7) . 3_545
O77 Na2 O35 98.0(7) . 3_545
O78 Na2 O35 95.9(6) . 3_545
O75 Na2 O35 94.7(9) . 3_545
O62 Na2 O35 172.4(7) . 3_545
O76 Na2 Na24 106.7(8) . .
O77 Na2 Na24 131.6(8) . .
O78 Na2 Na24 72.9(7) . .
O75 Na2 Na24 34.2(9) . .
O62 Na2 Na24 45.3(6) . .
O35 Na2 Na24 127.3(7) 3_545 .
O76 Na2 Na9 35.5(6) . 3_545
O77 Na2 Na9 97.6(6) . 3_545
O78 Na2 Na9 142.9(6) . 3_545
O75 Na2 Na9 96.1(9) . 3_545
O62 Na2 Na9 136.0(6) . 3_545
O35 Na2 Na9 47.0(5) 3_545 3_545
Na24 Na2 Na9 124.5(7) . 3_545
O76 Na2 Na8 145.4(7) . .
O77 Na2 Na8 88.1(7) . .
O78 Na2 Na8 35.9(5) . .
O75 Na2 Na8 78.3(9) . .
O62 Na2 Na8 44.6(5) . .
O35 Na2 Na8 131.5(5) 3_545 .
Na24 Na2 Na8 50.8(7) . .
Na9 Na2 Na8 174.2(5) 3_545 .
O79 Na3 O79 172.6(11) 2_656 .
O79 Na3 O100 101.8(9) 2_656 2_656
O79 Na3 O100 83.8(9) . 2_656
O79 Na3 O100 83.8(9) 2_656 .
O79 Na3 O100 101.8(9) . .
O100 Na3 O100 82.8(15) 2_656 .
O79 Na3 O13 87.1(6) 2_656 2_656
O79 Na3 O13 87.4(6) . 2_656
O100 Na3 O13 171.0(8) 2_656 2_656
O100 Na3 O13 97.9(8) . 2_656
O79 Na3 O13 87.4(6) 2_656 .
O79 Na3 O13 87.1(6) . .
O100 Na3 O13 97.9(8) 2_656 .
O100 Na3 O13 171.0(8) . .
O13 Na3 O13 82.8(7) 2_656 .
O79 Na3 Na6 130.9(5) 2_656 2_656
O79 Na3 Na6 44.7(5) . 2_656
O100 Na3 Na6 126.5(8) 2_656 2_656
O100 Na3 Na6 93.3(7) . 2_656
O13 Na3 Na6 44.6(4) 2_656 2_656
O13 Na3 Na6 93.4(5) . 2_656
O79 Na3 Na6 44.7(5) 2_656 .
O79 Na3 Na6 130.9(5) . .
O100 Na3 Na6 93.3(7) 2_656 .
O100 Na3 Na6 126.5(8) . .
O13 Na3 Na6 93.4(5) 2_656 .
O13 Na3 Na6 44.6(4) . .
Na6 Na3 Na6 128.4(5) 2_656 .
O79 Na3 Na1 86.3(5) 2_656 .
O79 Na3 Na1 86.3(5) . .
O100 Na3 Na1 138.6(7) 2_656 .
O100 Na3 Na1 138.6(7) . .
O13 Na3 Na1 41.4(4) 2_656 .
O13 Na3 Na1 41.4(4) . .
Na6 Na3 Na1 64.2(3) 2_656 .
Na6 Na3 Na1 64.2(3) . .
O79 Na3 Na23 95.3(8) 2_656 2_656
O79 Na3 Na23 88.1(8) . 2_656
O100 Na3 Na23 22.0(9) 2_656 2_656
O100 Na3 Na23 103.0(10) . 2_656
O13 Na3 Na23 159.1(8) 2_656 2_656
O13 Na3 Na23 76.6(7) . 2_656
Na6 Na3 Na23 132.6(7) 2_656 2_656
Na6 Na3 Na23 74.4(7) . 2_656
Na1 Na3 Na23 117.9(7) . 2_656
O79 Na3 Na23 88.1(8) 2_656 .
O79 Na3 Na23 95.3(8) . .
O100 Na3 Na23 103.0(10) 2_656 .
O100 Na3 Na23 22.0(10) . .
O13 Na3 Na23 76.6(7) 2_656 .
O13 Na3 Na23 159.1(8) . .
Na6 Na3 Na23 74.4(7) 2_656 .
Na6 Na3 Na23 132.6(7) . .
Na1 Na3 Na23 117.9(7) . .
Na23 Na3 Na23 124.2(13) 2_656 .
O24 Na4 O47 90.0(7) . .
O24 Na4 O107 161.7(13) . .
O47 Na4 O107 78.8(12) . .
O24 Na4 O50 83.0(6) . 7_657
O47 Na4 O50 85.6(7) . 7_657
O107 Na4 O50 81.8(11) . 7_657
O24 Na4 O24 82.8(7) . 7_657
O47 Na4 O24 170.6(7) . 7_657
O107 Na4 O24 109.7(12) . 7_657
O50 Na4 O24 99.4(6) 7_657 7_657
O24 Na4 Na28 121.9(7) . .
O47 Na4 Na28 91.4(7) . .
O107 Na4 Na28 73.3(11) . .
O50 Na4 Na28 155.0(8) 7_657 .
O24 Na4 Na28 87.4(7) 7_657 .
O24 Na4 O72 117.3(7) . .
O47 Na4 O72 100.2(7) . .
O107 Na4 O72 79.3(11) . .
O50 Na4 O72 158.7(7) 7_657 .
O24 Na4 O72 78.1(6) 7_657 .
Na28 Na4 O72 9.7(6) . .
O24 Na4 O16 62.1(5) . .
O47 Na4 O16 61.3(6) . .
O107 Na4 O16 122.3(11) . .
O50 Na4 O16 129.8(7) 7_657 .
O24 Na4 O16 109.8(6) 7_657 .
Na28 Na4 O16 68.2(5) . .
O72 Na4 O16 69.8(5) . .
O24 Na4 Na22 129.5(9) . .
O47 Na4 Na22 44.9(8) . .
O107 Na4 Na22 48.3(12) . .
O50 Na4 Na22 109.2(8) 7_657 .
O24 Na4 Na22 138.3(9) 7_657 .
Na28 Na4 Na22 54.5(9) . .
O72 Na4 Na22 64.2(8) . .
O16 Na4 Na22 74.3(7) . .
O24 Na4 Na21 42.5(5) . 7_657
O47 Na4 Na21 87.3(6) . 7_657
O107 Na4 Na21 121.6(11) . 7_657
O50 Na4 Na21 40.5(5) 7_657 7_657
O24 Na4 Na21 91.3(5) 7_657 7_657
Na28 Na4 Na21 164.3(6) . 7_657
O72 Na4 Na21 159.0(6) . 7_657
O16 Na4 Na21 97.6(5) . 7_657
Na22 Na4 Na21 130.1(8) . 7_657
O24 Na4 W13 99.9(5) . 7_657
O47 Na4 W13 103.8(5) . 7_657
O107 Na4 W13 69.4(10) . 7_657
O50 Na4 W13 25.0(4) 7_657 7_657
O24 Na4 W13 83.4(4) 7_657 7_657
Na28 Na4 W13 135.7(6) . 7_657
O72 Na4 W13 135.4(5) . 7_657
O16 Na4 W13 154.6(5) . 7_657
Na22 Na4 W13 110.8(7) . 7_657
Na21 Na4 W13 59.5(3) 7_657 7_657
O24 Na4 W17 74.9(5) . .
O47 Na4 W17 24.0(4) . .
O107 Na4 W17 98.5(11) . .
O50 Na4 W17 102.0(5) 7_657 .
O24 Na4 W17 146.7(5) 7_657 .
Na28 Na4 W17 83.9(5) . .
O72 Na4 W17 90.5(4) . .
O16 Na4 W17 37.6(3) . .
Na22 Na4 W17 54.7(7) . .
Na21 Na4 W17 88.7(4) 7_657 .
W13 Na4 W17 124.2(3) 7_657 .
O80 Na5 O80 180.000(3) 7_656 .
O80 Na5 O55 95.0(6) 7_656 .
O80 Na5 O55 85.0(6) . .
O80 Na5 O55 85.0(6) 7_656 7_656
O80 Na5 O55 95.0(6) . 7_656
O55 Na5 O55 180.000(2) . 7_656
O80 Na5 O81 78.9(10) 7_656 7_656
O80 Na5 O81 101.1(10) . 7_656
O55 Na5 O81 83.0(9) . 7_656
O55 Na5 O81 97.0(9) 7_656 7_656
O80 Na5 O81 101.1(10) 7_656 .
O80 Na5 O81 78.9(10) . .
O55 Na5 O81 97.0(9) . .
O55 Na5 O81 83.0(9) 7_656 .
O81 Na5 O81 180.0(11) 7_656 .
O80 Na5 Na10 68.7(6) 7_656 7_656
O80 Na5 Na10 111.3(6) . 7_656
O55 Na5 Na10 49.0(7) . 7_656
O55 Na5 Na10 131.0(7) 7_656 7_656
O81 Na5 Na10 39.3(10) 7_656 7_656
O81 Na5 Na10 140.7(10) . 7_656
O80 Na5 Na10 111.3(6) 7_656 .
O80 Na5 Na10 68.7(6) . .
O55 Na5 Na10 131.0(7) . .
O55 Na5 Na10 49.0(7) 7_656 .
O81 Na5 Na10 140.7(10) 7_656 .
O81 Na5 Na10 39.3(10) . .
Na10 Na5 Na10 180.000(3) 7_656 .
O71 Na6 O73 116.9(8) . .
O71 Na6 O13 155.0(7) . .
O73 Na6 O13 87.3(7) . .
O71 Na6 O79 89.3(7) . 2_656
O73 Na6 O79 82.4(7) . 2_656
O13 Na6 O79 87.6(6) . 2_656
O71 Na6 O38 73.7(6) . .
O73 Na6 O38 73.7(6) . .
O13 Na6 O38 122.6(6) . .
O79 Na6 O38 139.5(7) 2_656 .
O71 Na6 O10 76.6(6) . 2_656
O73 Na6 O10 159.0(7) . 2_656
O13 Na6 O10 78.4(5) . 2_656
O79 Na6 O10 81.6(6) 2_656 2_656
O38 Na6 O10 127.1(6) . 2_656
O71 Na6 O40 79.4(6) . 6
O73 Na6 O40 130.5(7) . 6
O13 Na6 O40 89.8(6) . 6
O79 Na6 O40 146.8(7) 2_656 6
O38 Na6 O40 66.7(5) . 6
O10 Na6 O40 65.5(5) 2_656 6
O71 Na6 Na3 132.0(6) . .
O73 Na6 Na3 72.4(6) . .
O13 Na6 Na3 46.2(4) . .
O79 Na6 Na3 43.4(5) 2_656 .
O38 Na6 Na3 144.6(5) . .
O10 Na6 Na3 86.6(4) 2_656 .
O40 Na6 Na3 133.0(5) 6 .
O71 Na6 Na7 41.1(5) . .
O73 Na6 Na7 112.4(6) . .
O13 Na6 Na7 137.9(5) . .
O79 Na6 Na7 130.2(6) 2_656 .
O38 Na6 Na7 41.9(4) . .
O10 Na6 Na7 88.4(4) 2_656 .
O40 Na6 Na7 48.7(4) 6 .
Na3 Na6 Na7 172.5(4) . .
O71 Na6 W1 158.4(6) . .
O73 Na6 W1 77.3(6) . .
O13 Na6 W1 25.8(3) . .
O79 Na6 W1 109.5(5) 2_656 .
O38 Na6 W1 96.8(5) . .
O10 Na6 W1 95.2(4) 2_656 .
O40 Na6 W1 79.1(4) 6 .
Na3 Na6 W1 66.1(2) . .
Na7 Na6 W1 120.0(3) . .
O71 Na6 Na1 115.5(5) . .
O73 Na6 Na1 125.2(6) . .
O13 Na6 Na1 39.4(4) . .
O79 Na6 Na1 83.4(5) 2_656 .
O38 Na6 Na1 137.0(5) . .
O10 Na6 Na1 39.0(3) 2_656 .
O40 Na6 Na1 73.9(4) 6 .
Na3 Na6 Na1 61.4(3) . .
Na7 Na6 Na1 117.0(4) . .
W1 Na6 Na1 58.55(16) . .
O71 Na7 O38 81.8(6) . .
O71 Na7 O12 138.1(7) . .
O38 Na7 O12 91.8(6) . .
O71 Na7 O40 84.2(6) . 6
O38 Na7 O40 75.1(6) . 6
O12 Na7 O40 134.2(6) . 6
O71 Na7 O55 80.3(6) . .
O38 Na7 O55 109.1(6) . .
O12 Na7 O55 62.7(5) . .
O40 Na7 O55 163.1(6) 6 .
O71 Na7 Cl1 103.2(5) . .
O38 Na7 Cl1 153.2(6) . .
O12 Na7 Cl1 100.8(5) . .
O40 Na7 Cl1 79.2(4) 6 .
O55 Na7 Cl1 97.7(5) . .
O71 Na7 W9 108.7(5) . .
O38 Na7 W9 103.2(5) . .
O12 Na7 W9 32.8(4) . .
O40 Na7 W9 166.8(5) 6 .
O55 Na7 W9 30.0(4) . .
Cl1 Na7 W9 100.1(3) . .
O71 Na7 Na6 41.8(5) . .
O38 Na7 Na6 50.7(5) . .
O12 Na7 Na6 141.3(5) . .
O40 Na7 Na6 53.7(4) 6 .
O55 Na7 Na6 115.5(5) . .
Cl1 Na7 Na6 117.2(4) . .
W9 Na7 Na6 135.1(3) . .
O71 Na7 W7 102.2(5) . .
O38 Na7 W7 21.2(4) . .
O12 Na7 W7 72.6(4) . .
O40 Na7 W7 83.3(4) 6 .
O55 Na7 W7 106.5(4) . .
Cl1 Na7 W7 147.4(4) . .
W9 Na7 W7 90.9(2) . .
Na6 Na7 W7 71.4(3) . .
O71 Na7 Na10 79.1(6) . 7_656
O38 Na7 Na10 153.2(7) . 7_656
O12 Na7 Na10 90.0(7) . 7_656
O40 Na7 Na10 121.0(8) 6 7_656
O55 Na7 Na10 49.2(7) . 7_656
Cl1 Na7 Na10 51.4(6) . 7_656
W9 Na7 Na10 66.0(6) . 7_656
Na6 Na7 Na10 118.8(5) . 7_656
W7 Na7 Na10 155.5(7) . 7_656
O71 Na7 Na15 141.1(9) . .
O38 Na7 Na15 85.0(7) . .
O12 Na7 Na15 78.5(8) . .
O40 Na7 Na15 57.0(8) 6 .
O55 Na7 Na15 138.6(8) . .
Cl1 Na7 Na15 74.6(5) . .
W9 Na7 Na15 110.0(7) . .
Na6 Na7 Na15 103.6(7) . .
W7 Na7 Na15 72.7(5) . .
Na10 Na7 Na15 121.5(7) 7_656 .
O91 Na8 O78 91.2(11) . .
O91 Na8 O90 170.6(13) . .
O78 Na8 O90 79.5(9) . .
O91 Na8 O92 97.4(14) . .
O78 Na8 O92 168.8(14) . .
O90 Na8 O92 91.5(13) . .
O91 Na8 O62 93.7(11) . .
O78 Na8 O62 76.2(7) . .
O90 Na8 O62 82.3(9) . .
O92 Na8 O62 96.1(13) . .
O91 Na8 O49 89.6(10) . 3_545
O78 Na8 O49 97.9(8) . 3_545
O90 Na8 O49 93.5(10) . 3_545
O92 Na8 O49 89.2(13) . 3_545
O62 Na8 O49 173.3(9) . 3_545
O91 Na8 Na24 41.4(10) . .
O78 Na8 Na24 83.7(9) . .
O90 Na8 Na24 134.4(11) . .
O92 Na8 Na24 98.1(14) . .
O62 Na8 Na24 52.4(7) . .
O49 Na8 Na24 130.9(9) 3_545 .
O91 Na8 Na23 142.5(14) . 4_646
O78 Na8 Na23 85.1(11) . 4_646
O90 Na8 Na23 39.3(11) . 4_646
O92 Na8 Na23 92.2(15) . 4_646
O62 Na8 Na23 121.3(11) . 4_646
O49 Na8 Na23 54.2(10) 3_545 4_646
Na24 Na8 Na23 168.4(12) . 4_646
O91 Na8 Na12 50.9(10) . .
O78 Na8 Na12 142.0(10) . .
O90 Na8 Na12 138.2(10) . .
O92 Na8 Na12 46.6(11) . .
O62 Na8 Na12 100.1(9) . .
O49 Na8 Na12 86.5(8) 3_545 .
Na24 Na8 Na12 65.9(9) . .
Na23 Na8 Na12 125.7(12) 4_646 .
O91 Na8 Na11 94.5(11) . 3_545
O78 Na8 Na11 139.4(9) . 3_545
O90 Na8 Na11 93.8(10) . 3_545
O92 Na8 Na11 47.2(12) . 3_545
O62 Na8 Na11 143.1(7) . 3_545
O49 Na8 Na11 42.1(5) 3_545 3_545
Na24 Na8 Na11 124.9(9) . 3_545
Na23 Na8 Na11 66.4(10) 4_646 3_545
Na12 Na8 Na11 59.5(8) . 3_545
O91 Na8 Na2 92.7(10) . .
O78 Na8 Na2 35.9(5) . .
O90 Na8 Na2 78.7(8) . .
O92 Na8 Na2 135.9(13) . .
O62 Na8 Na2 40.3(4) . .
O49 Na8 Na2 133.8(7) 3_545 .
Na24 Na8 Na2 63.5(7) . .
Na23 Na8 Na2 105.2(10) 4_646 .
Na12 Na8 Na2 128.8(9) . .
Na11 Na8 Na2 171.6(8) 3_545 .
O97 Na9 O95 174.3(12) . .
O97 Na9 O76 94.5(11) . 3_455
O95 Na9 O76 80.9(9) . 3_455
O97 Na9 O96 101.1(12) . .
O95 Na9 O96 83.9(11) . .
O76 Na9 O96 162.3(12) 3_455 .
O97 Na9 O35 100.0(10) . .
O95 Na9 O35 82.4(8) . .
O76 Na9 O35 77.2(8) 3_455 .
O96 Na9 O35 91.8(10) . .
O97 Na9 O36 88.2(10) . 8_455
O95 Na9 O36 88.9(9) . 8_455
O76 Na9 O36 96.6(8) 3_455 8_455
O96 Na9 O36 92.2(11) . 8_455
O35 Na9 O36 170.0(8) . 8_455
O97 Na9 Na18 54.0(10) . 3_445
O95 Na9 Na18 130.5(11) . 3_445
O76 Na9 Na18 148.5(10) 3_455 3_445
O96 Na9 Na18 48.0(10) . 3_445
O35 Na9 Na18 106.6(10) . 3_445
O36 Na9 Na18 82.8(10) 8_455 3_445
O97 Na9 Na2 99.0(9) . 3_455
O95 Na9 Na2 79.3(7) . 3_455
O76 Na9 Na2 35.4(6) 3_455 3_455
O96 Na9 Na2 132.0(11) . 3_455
O35 Na9 Na2 41.7(4) . 3_455
O36 Na9 Na2 131.6(6) 8_455 3_455
Na18 Na9 Na2 138.8(10) 3_445 3_455
O97 Na9 Na13 95.1(11) . 3_445
O95 Na9 Na13 85.9(10) . 3_445
O76 Na9 Na13 135.3(9) 3_455 3_445
O96 Na9 Na13 51.9(10) . 3_445
O35 Na9 Na13 142.9(7) . 3_445
O36 Na9 Na13 40.4(6) 8_455 3_445
Na18 Na9 Na13 57.3(9) 3_445 3_445
Na2 Na9 Na13 163.6(7) 3_455 3_445
O97 Na9 Na25 113.2(15) . 3_445
O95 Na9 Na25 68.1(14) . 3_445
O76 Na9 Na25 130.8(11) 3_455 3_445
O96 Na9 Na25 49.1(12) . 3_445
O35 Na9 Na25 131.6(13) . 3_445
O36 Na9 Na25 47.8(11) 8_455 3_445
Na18 Na9 Na25 70.5(12) 3_445 3_445
Na2 Na9 Na25 147.2(12) 3_455 3_445
Na13 Na9 Na25 18.2(12) 3_445 3_445
O97 Na9 Na17 147.7(12) . 8_455
O95 Na9 Na17 32.3(9) . 8_455
O76 Na9 Na17 102.6(8) 3_455 8_455
O96 Na9 Na17 68.0(10) . 8_455
O35 Na9 Na17 110.3(7) . 8_455
O36 Na9 Na17 63.0(7) 8_455 8_455
Na18 Na9 Na17 105.1(10) 3_445 8_455
Na2 Na9 Na17 110.8(7) 3_455 8_455
Na13 Na9 Na17 53.8(8) 3_445 8_455
Na25 Na9 Na17 36.5(12) 3_445 8_455
O81 Na10 O32 106.2(15) . 7_656
O81 Na10 O55 77.6(15) . 7_656
O32 Na10 O55 82.5(14) 7_656 7_656
O81 Na10 O8 135(2) . 7_656
O32 Na10 O8 62.3(9) 7_656 7_656
O55 Na10 O8 58.5(10) 7_656 7_656
O81 Na10 Na17 52.8(14) . .
O32 Na10 Na17 100.9(13) 7_656 .
O55 Na10 Na17 129.5(13) 7_656 .
O8 Na10 Na17 161.9(14) 7_656 .
O81 Na10 Cl1 115.5(14) . 7_656
O32 Na10 Cl1 135.0(11) 7_656 7_656
O55 Na10 Cl1 90.3(11) 7_656 7_656
O8 Na10 Cl1 76.1(8) 7_656 7_656
Na17 Na10 Cl1 117.1(15) . 7_656
O81 Na10 Na10 136.3(14) . 6_565
O32 Na10 Na10 100.4(9) 7_656 6_565
O55 Na10 Na10 140.8(6) 7_656 6_565
O8 Na10 Na10 88.0(8) 7_656 6_565
Na17 Na10 Na10 88.7(10) . 6_565
Cl1 Na10 Na10 59.9(8) 7_656 6_565
O81 Na10 W5 121.5(16) . 7_656
O32 Na10 W5 23.8(5) 7_656 7_656
O55 Na10 W5 71.0(9) 7_656 7_656
O8 Na10 W5 38.6(5) 7_656 7_656
Na17 Na10 W5 124.4(11) . 7_656
Cl1 Na10 W5 112.8(9) 7_656 7_656
Na10 Na10 W5 96.1(6) 6_565 7_656
O81 Na10 Na7 88.1(14) . 7_656
O32 Na10 Na7 122.9(16) 7_656 7_656
O55 Na10 Na7 46.3(7) 7_656 7_656
O8 Na10 Na7 68.9(8) 7_656 7_656
Na17 Na10 Na7 129.0(11) . 7_656
Cl1 Na10 Na7 46.5(5) 7_656 7_656
Na10 Na10 Na7 105.7(5) 6_565 7_656
W5 Na10 Na7 102.8(10) 7_656 7_656
O81 Na10 Na5 42.8(12) . .
O32 Na10 Na5 80.5(10) 7_656 .
O55 Na10 Na5 39.6(6) 7_656 .
O8 Na10 Na5 92.8(12) 7_656 .
Na17 Na10 Na5 90.7(9) . .
Cl1 Na10 Na5 119.7(11) 7_656 .
Na10 Na10 Na5 178.9(5) 6_565 .
W5 Na10 Na5 84.9(9) 7_656 .
Na7 Na10 Na5 74.0(8) 7_656 .
O81 Na10 Na17 94.0(16) . 6_565
O32 Na10 Na17 105.0(13) 7_656 6_565
O55 Na10 Na17 170.2(10) 7_656 6_565
O8 Na10 Na17 130.5(11) 7_656 6_565
Na17 Na10 Na17 43.6(13) . 6_565
Cl1 Na10 Na17 88.7(12) 7_656 6_565
Na10 Na10 Na17 45.1(6) 6_565 6_565
W5 Na10 Na17 118.3(10) 7_656 6_565
Na7 Na10 Na17 129.3(10) 7_656 6_565
Na5 Na10 Na17 134.3(9) . 6_565
O87 Na11 O49 84.3(8) . .
O87 Na11 O49 84.3(8) . 6_565
O49 Na11 O49 168.5(17) . 6_565
O87 Na11 O89 90.6(18) . .
O49 Na11 O89 91.1(9) . .
O49 Na11 O89 91.1(9) 6_565 .
O87 Na11 O92 86.0(17) . 3_455
O49 Na11 O92 88.6(9) . 3_455
O49 Na11 O92 88.6(9) 6_565 3_455
O89 Na11 O92 177(2) . 3_455
O87 Na11 Na16 148.8(19) . .
O49 Na11 Na16 95.4(9) . .
O49 Na11 Na16 95.4(9) 6_565 .
O89 Na11 Na16 58.1(16) . .
O92 Na11 Na16 125.3(17) 3_455 .
O87 Na11 Na27 131.8(19) . .
O49 Na11 Na27 94.5(9) . .
O49 Na11 Na27 94.5(9) 6_565 .
O89 Na11 Na27 41.1(16) . .
O92 Na11 Na27 142.3(18) 3_455 .
Na16 Na11 Na27 17.0(10) . .
O87 Na11 Na12 42.9(13) . 3_455
O49 Na11 Na12 85.2(9) . 3_455
O49 Na11 Na12 85.2(9) 6_565 3_455
O89 Na11 Na12 133.6(17) . 3_455
O92 Na11 Na12 43.0(12) 3_455 3_455
Na16 Na11 Na12 168.3(15) . 3_455
Na27 Na11 Na12 174.7(16) . 3_455
O87 Na11 Na8 83.1(11) . 3_455
O49 Na11 Na8 46.7(7) . 3_455
O49 Na11 Na8 129.5(13) 6_565 3_455
O89 Na11 Na8 137.6(5) . 3_455
O92 Na11 Na8 41.9(4) 3_455 3_455
Na16 Na11 Na8 119.0(9) . 3_455
Na27 Na11 Na8 129.1(8) . 3_455
Na12 Na11 Na8 53.8(6) 3_455 3_455
O87 Na11 Na8 83.1(11) . 8_455
O49 Na11 Na8 129.5(13) . 8_455
O49 Na11 Na8 46.7(7) 6_565 8_455
O89 Na11 Na8 137.6(5) . 8_455
O92 Na11 Na8 41.9(4) 3_455 8_455
Na16 Na11 Na8 119.0(9) . 8_455
Na27 Na11 Na8 129.1(8) . 8_455
Na12 Na11 Na8 53.8(6) 3_455 8_455
Na8 Na11 Na8 83.3(9) 3_455 8_455
O87 Na11 Na23 126.4(10) . 2_656
O49 Na11 Na23 45.7(9) . 2_656
O49 Na11 Na23 143.7(13) 6_565 2_656
O89 Na11 Na23 105.6(12) . 2_656
O92 Na11 Na23 76.5(11) 3_455 2_656
Na16 Na11 Na23 68.7(10) . 2_656
Na27 Na11 Na23 79.1(11) . 2_656
Na12 Na11 Na23 104.3(10) 3_455 2_656
Na8 Na11 Na23 50.6(8) 3_455 2_656
Na8 Na11 Na23 111.8(11) 8_455 2_656
O87 Na11 Na23 126.4(10) . 5_666
O49 Na11 Na23 143.7(13) . 5_666
O49 Na11 Na23 45.7(9) 6_565 5_666
O89 Na11 Na23 105.6(12) . 5_666
O92 Na11 Na23 76.5(11) 3_455 5_666
Na16 Na11 Na23 68.7(10) . 5_666
Na27 Na11 Na23 79.1(11) . 5_666
Na12 Na11 Na23 104.3(10) 3_455 5_666
Na8 Na11 Na23 111.8(11) 3_455 5_666
Na8 Na11 Na23 50.6(8) 8_455 5_666
Na23 Na11 Na23 98.3(15) 2_656 5_666
O111 Na12 O87 132(2) . 3_545
O111 Na12 O92 134(3) . .
O87 Na12 O92 93.4(19) 3_545 .
O111 Na12 O106 48(2) . .
O87 Na12 O106 180(2) 3_545 .
O92 Na12 O106 87(2) . .
O111 Na12 O91 85.8(11) . .
O87 Na12 O91 94.4(11) 3_545 .
O92 Na12 O91 91.5(10) . .
O106 Na12 O91 85.6(11) . .
O111 Na12 O91 85.8(11) . 6
O87 Na12 O91 94.4(11) 3_545 6
O92 Na12 O91 91.5(10) . 6
O106 Na12 O91 85.6(11) . 6
O91 Na12 O91 171(2) . 6
O111 Na12 Na8 116.4(13) . .
O87 Na12 Na8 93.2(11) 3_545 .
O92 Na12 Na8 49.2(5) . .
O106 Na12 Na8 86.9(11) . .
O91 Na12 Na8 42.4(8) . .
O91 Na12 Na8 140.3(14) 6 .
O111 Na12 Na8 116.4(13) . 6
O87 Na12 Na8 93.2(11) 3_545 6
O92 Na12 Na8 49.2(5) . 6
O106 Na12 Na8 86.9(11) . 6
O91 Na12 Na8 140.3(14) . 6
O91 Na12 Na8 42.4(8) 6 6
Na8 Na12 Na8 98.3(11) . 6
O111 Na12 Na11 174(2) . 3_545
O87 Na12 Na11 42.1(12) 3_545 3_545
O92 Na12 Na11 51.2(14) . 3_545
O106 Na12 Na11 138.1(18) . 3_545
O91 Na12 Na11 94.4(11) . 3_545
O91 Na12 Na11 94.4(11) 6 3_545
Na8 Na12 Na11 66.7(7) . 3_545
Na8 Na12 Na11 66.7(7) 6 3_545
O111 Na12 Na24 60.5(12) . .
O87 Na12 Na24 130.9(8) 3_545 .
O92 Na12 Na24 91.9(12) . .
O106 Na12 Na24 49.1(8) . .
O91 Na12 Na24 36.7(10) . .
O91 Na12 Na24 134.3(16) 6 .
Na8 Na12 Na24 56.0(8) . .
Na8 Na12 Na24 125.4(12) 6 .
Na11 Na12 Na24 122.2(9) 3_545 .
O111 Na12 Na24 60.5(12) . 6
O87 Na12 Na24 130.9(8) 3_545 6
O92 Na12 Na24 91.9(12) . 6
O106 Na12 Na24 49.1(8) . 6
O91 Na12 Na24 134.3(16) . 6
O91 Na12 Na24 36.7(10) 6 6
Na8 Na12 Na24 125.4(12) . 6
Na8 Na12 Na24 56.0(8) 6 6
Na11 Na12 Na24 122.2(9) 3_545 6
Na24 Na12 Na24 97.6(16) . 6
Na25 Na13 O88 162(5) . .
Na25 Na13 O36 96.9(11) . .
O88 Na13 O36 81.3(10) . .
Na25 Na13 O36 96.9(11) . 6_565
O88 Na13 O36 81.3(10) . 6_565
O36 Na13 O36 160.8(19) . 6_565
Na25 Na13 O89 111(5) . .
O88 Na13 O89 87(2) . .
O36 Na13 O89 93.7(11) . .
O36 Na13 O89 93.7(11) 6_565 .
Na25 Na13 Na18 118(5) . .
O88 Na13 Na18 43.3(16) . .
O36 Na13 Na18 80.9(10) . .
O36 Na13 Na18 80.9(10) 6_565 .
O89 Na13 Na18 130.8(19) . .
Na25 Na13 Na27 69(4) . .
O88 Na13 Na27 129(2) . .
O36 Na13 Na27 98.6(10) . .
O36 Na13 Na27 98.6(10) 6_565 .
O89 Na13 Na27 41.4(16) . .
Na18 Na13 Na27 172.2(19) . .
Na25 Na13 Na17 23.0(10) . .
O88 Na13 Na17 148.0(14) . .
O36 Na13 Na17 74.0(9) . .
O36 Na13 Na17 118.7(13) 6_565 .
O89 Na13 Na17 113.7(16) . .
Na18 Na13 Na17 111.5(14) . .
Na27 Na13 Na17 75.6(13) . .
Na25 Na13 Na17 23.0(10) . 6_565
O88 Na13 Na17 148.0(15) . 6_565
O36 Na13 Na17 118.7(13) . 6_565
O36 Na13 Na17 74.0(9) 6_565 6_565
O89 Na13 Na17 113.7(16) . 6_565
Na18 Na13 Na17 111.5(14) . 6_565
Na27 Na13 Na17 75.6(13) . 6_565
Na17 Na13 Na17 45.1(11) . 6_565
Na25 Na13 Na9 85(3) . 3
O88 Na13 Na9 80.8(13) . 3
O36 Na13 Na9 123.4(14) . 3
O36 Na13 Na9 45.1(8) 6_565 3
O89 Na13 Na9 138.3(7) . 3
Na18 Na13 Na9 50.7(7) . 3
Na27 Na13 Na9 133.4(8) . 3
Na17 Na13 Na9 96.0(11) . 3
Na17 Na13 Na9 67.4(8) 6_565 3
Na25 Na13 Na9 85(3) . 8
O88 Na13 Na9 80.8(13) . 8
O36 Na13 Na9 45.1(8) . 8
O36 Na13 Na9 123.4(14) 6_565 8
O89 Na13 Na9 138.3(7) . 8
Na18 Na13 Na9 50.7(7) . 8
Na27 Na13 Na9 133.4(8) . 8
Na17 Na13 Na9 67.4(8) . 8
Na17 Na13 Na9 96.0(11) 6_565 8
Na9 Na13 Na9 79.1(9) 3 8
O28 Na14 O110 148(2) . .
O28 Na14 O112 105(2) . .
O110 Na14 O112 107(3) . .
O28 Na14 O103 81.3(14) . .
O110 Na14 O103 96.3(19) . .
O112 Na14 O103 93(2) . .
O28 Na14 O54 81.1(10) . 6
O110 Na14 O54 94.5(17) . 6
O112 Na14 O54 99(2) . 6
O103 Na14 O54 160.7(18) . 6
O28 Na14 O35 60.4(9) . 6
O110 Na14 O35 87.7(17) . 6
O112 Na14 O35 164(2) . 6
O103 Na14 O35 78.6(13) . 6
O54 Na14 O35 85.9(11) 6 6
O28 Na14 W3 32.8(6) . 6
O110 Na14 W3 115.7(18) . 6
O112 Na14 W3 136(2) . 6
O103 Na14 W3 74.3(13) . 6
O54 Na14 W3 86.6(10) 6 6
O35 Na14 W3 28.1(4) 6 6
O28 Na14 Na20 79.6(12) . 6
O110 Na14 Na20 130(2) . 6
O112 Na14 Na20 33(2) . 6
O103 Na14 Na20 110.0(16) . 6
O54 Na14 Na20 74.3(12) 6 6
O35 Na14 Na20 137.8(13) 6 6
W3 Na14 Na20 112.2(11) 6 6
O101 Na15 Na7 136.5(9) . 6
O101 Na15 Na7 136.5(9) . .
Na7 Na15 Na7 79.2(9) 6 .
Na27 Na16 O99 68(4) . .
Na27 Na16 O102 68.3(15) . .
O99 Na16 O102 83.1(17) . .
Na27 Na16 O102 68.3(15) . 6_565
O99 Na16 O102 83.1(17) . 6_565
O102 Na16 O102 137(3) . 6_565
Na27 Na16 O89 45(4) . .
O99 Na16 O89 113(2) . .
O102 Na16 O89 74.0(15) . .
O102 Na16 O89 74.0(15) 6_565 .
Na27 Na16 Na11 94(4) . .
O99 Na16 Na11 162(2) . .
O102 Na16 Na11 90.4(15) . .
O102 Na16 Na11 90.4(15) 6_565 .
O89 Na16 Na11 49.1(14) . .
Na27 Na16 Na23 123(2) . 2_656
O99 Na16 Na23 126.8(12) . 2_656
O102 Na16 Na23 150(2) . 2_656
O102 Na16 Na23 61.7(14) 6_565 2_656
O89 Na16 Na23 95.0(13) . 2_656
Na11 Na16 Na23 62.4(10) . 2_656
Na27 Na16 Na23 123(2) . 5_666
O99 Na16 Na23 126.8(12) . 5_666
O102 Na16 Na23 61.7(14) . 5_666
O102 Na16 Na23 150(2) 6_565 5_666
O89 Na16 Na23 95.0(13) . 5_666
Na11 Na16 Na23 62.4(10) . 5_666
Na23 Na16 Na23 92.1(17) 2_656 5_666
O104 Na17 O81 109(2) . .
O104 Na17 O98 164(2) . .
O81 Na17 O98 69.9(14) . .
O104 Na17 Na25 84(2) . .
O81 Na17 Na25 164(2) . .
O98 Na17 Na25 94.9(18) . .
O104 Na17 O95 76.9(15) . 8
O81 Na17 O95 81.5(16) . 8
O98 Na17 O95 86.9(13) . 8
Na25 Na17 O95 94(2) . 8
O104 Na17 Na17 49.3(13) . 6_565
O81 Na17 Na17 138.5(12) . 6_565
O98 Na17 Na17 141.7(11) . 6_565
Na25 Na17 Na17 56.8(13) . 6_565
O95 Na17 Na17 117.4(9) 8 6_565
O104 Na17 Na10 97.2(18) . .
O81 Na17 Na10 52.8(13) . .
O98 Na17 Na10 94.6(13) . .
Na25 Na17 Na10 136(2) . .
O95 Na17 Na10 129.7(17) 8 .
Na17 Na17 Na10 91.3(10) 6_565 .
O104 Na17 Na13 90.1(16) . .
O81 Na17 Na13 153.9(15) . .
O98 Na17 Na13 86.8(12) . .
Na25 Na17 Na13 11.0(11) . .
O95 Na17 Na13 86.0(11) 8 .
Na17 Na17 Na13 67.5(6) 6_565 .
Na10 Na17 Na13 144.3(15) . .
O104 Na17 Na10 67.6(13) . 6_565
O81 Na17 Na10 96.5(13) . 6_565
O98 Na17 Na10 128.6(12) . 6_565
Na25 Na17 Na10 96.6(16) . 6_565
O95 Na17 Na10 141.7(13) 8 6_565
Na17 Na17 Na10 45.1(6) 6_565 6_565
Na10 Na17 Na10 46.2(11) . 6_565
Na13 Na17 Na10 107.4(10) . 6_565
O104 Na17 Na9 81.5(14) . 8
O81 Na17 Na9 105.5(15) . 8
O98 Na17 Na9 83.2(9) . 8
Na25 Na17 Na9 67.1(17) . 8
O95 Na17 Na9 27.4(7) 8 8
Na17 Na17 Na9 104.8(5) 6_565 8
Na10 Na17 Na9 156.8(15) . 8
Na13 Na17 Na9 58.8(7) . 8
Na10 Na17 Na9 146.6(9) 6_565 8
O74 Na18 O88 106(2) . .
O74 Na18 O96 147(2) . 3
O88 Na18 O96 107(2) . 3
O74 Na18 O97 81.2(11) . 8
O88 Na18 O97 97.0(12) . 8
O96 Na18 O97 94.8(12) 3 8
O74 Na18 O97 81.2(11) . 3
O88 Na18 O97 97.0(12) . 3
O96 Na18 O97 94.8(12) 3 3
O97 Na18 O97 160(2) 8 3
O74 Na18 Na9 121.4(10) . 8
O88 Na18 Na9 100.4(13) . 8
O96 Na18 Na9 51.6(7) 3 8
O97 Na18 Na9 44.0(8) 8 8
O97 Na18 Na9 145.4(18) 3 8
O74 Na18 Na9 121.4(10) . 3
O88 Na18 Na9 100.4(13) . 3
O96 Na18 Na9 51.6(7) 3 3
O97 Na18 Na9 145.4(18) 8 3
O97 Na18 Na9 44.0(8) 3 3
Na9 Na18 Na9 103.1(14) 8 3
O74 Na18 Na13 153(2) . .
O88 Na18 Na13 46.6(16) . .
O96 Na18 Na13 60.2(14) 3 .
O97 Na18 Na13 100.0(11) 8 .
O97 Na18 Na13 100.0(11) 3 .
Na9 Na18 Na13 72.1(9) 8 .
Na9 Na18 Na13 72.1(9) 3 .
O74 Na18 Na25 168(2) . .
O88 Na18 Na25 61.8(19) . .
O96 Na18 Na25 45.0(16) 3 .
O97 Na18 Na25 99.6(11) 8 .
O97 Na18 Na25 99.6(11) 3 .
Na9 Na18 Na25 64.0(10) 8 .
Na9 Na18 Na25 64.0(10) 3 .
Na13 Na18 Na25 15.2(13) . .
O58 Na19 O58 87.5(17) . 6_565
O58 Na19 Na28 176(2) . 4_657
O58 Na19 Na28 91.0(6) 6_565 4_657
O58 Na19 Na28 91.0(6) . 7_657
O58 Na19 Na28 176(2) 6_565 7_657
Na28 Na19 Na28 90.3(14) 4_657 7_657
O58 Na19 Na26 141.8(14) . 4_657
O58 Na19 Na26 124.6(12) 6_565 4_657
Na28 Na19 Na26 41.3(10) 4_657 4_657
Na28 Na19 Na26 58.2(12) 7_657 4_657
O58 Na19 Na26 124.6(12) . 7_657
O58 Na19 Na26 141.8(14) 6_565 7_657
Na28 Na19 Na26 58.2(12) 4_657 7_657
Na28 Na19 Na26 41.3(10) 7_657 7_657
Na26 Na19 Na26 18.1(15) 4_657 7_657
O58 Na19 Na20 121.7(19) . 4_657
O58 Na19 Na20 95.0(15) 6_565 4_657
Na28 Na19 Na20 54.8(12) 4_657 4_657
Na28 Na19 Na20 82.7(14) 7_657 4_657
Na26 Na19 Na20 79.3(15) 4_657 4_657
Na26 Na19 Na20 85.1(16) 7_657 4_657
O58 Na19 Na20 95.0(14) . 7_657
O58 Na19 Na20 121.7(19) 6_565 7_657
Na28 Na19 Na20 82.7(14) 4_657 7_657
Na28 Na19 Na20 54.8(12) 7_657 7_657
Na26 Na19 Na20 85.1(16) 4_657 7_657
Na26 Na19 Na20 79.3(15) 7_657 7_657
Na20 Na19 Na20 36.9(19) 4_657 7_657
O41 Na20 O112 75(3) . 6
O41 Na20 O57 114(3) . .
O112 Na20 O57 78(3) 6 .
O41 Na20 Na20 164.1(17) . 6
O112 Na20 Na20 89(2) 6 6
O57 Na20 Na20 58.8(15) . 6
O41 Na20 O72 85(2) . .
O112 Na20 O72 154(3) 6 .
O57 Na20 O72 127(3) . .
Na20 Na20 O72 110.3(13) 6 .
O41 Na20 Na21 48.4(13) . .
O112 Na20 Na21 105(3) 6 .
O57 Na20 Na21 158(3) . .
Na20 Na20 Na21 142.0(12) 6 .
O72 Na20 Na21 49.2(11) . .
O41 Na20 Na28 89(2) . .
O112 Na20 Na28 158(3) 6 .
O57 Na20 Na28 123(2) . .
Na20 Na20 Na28 106.6(11) 6 .
O72 Na20 Na28 4.5(6) . .
Na21 Na20 Na28 53.7(11) . .
O41 Na20 W14 26.1(9) . .
O112 Na20 W14 86(2) 6 .
O57 Na20 W14 93.6(19) . .
Na20 Na20 W14 152.4(11) 6 .
O72 Na20 W14 84.2(16) . .
Na21 Na20 W14 65.1(12) . .
Na28 Na20 W14 86.5(15) . .
O41 Na20 Na19 120(2) . 7_657
O112 Na20 Na19 127(3) 6 7_657
O57 Na20 Na19 125(2) . 7_657
Na20 Na20 Na19 71.5(9) 6 7_657
O72 Na20 Na19 50.5(12) . 7_657
Na21 Na20 Na19 71.8(13) . 7_657
Na28 Na20 Na19 49.6(11) . 7_657
W14 Na20 Na19 131.8(19) . 7_657
O41 Na20 Na14 62.2(15) . 6
O112 Na20 Na14 34(2) 6 6
O57 Na20 Na14 62.0(15) . 6
Na20 Na20 Na14 103.0(10) 6 6
O72 Na20 Na14 144(2) . 6
Na21 Na20 Na14 108.2(18) . 6
Na28 Na20 Na14 146(2) . 6
W14 Na20 Na14 60.0(11) . 6
Na19 Na20 Na14 160(2) 7_657 6
O50 Na21 O41 91.1(8) . .
O50 Na21 O24 85.2(7) . 7_657
O41 Na21 O24 175.0(9) . 7_657
O50 Na21 O72 123.4(9) . .
O41 Na21 O72 92.7(8) . .
O24 Na21 O72 86.5(8) 7_657 .
O50 Na21 O109 79.0(14) . .
O41 Na21 O109 91.3(14) . .
O24 Na21 O109 91.3(14) 7_657 .
O72 Na21 O109 157.1(14) . .
O50 Na21 O15 62.4(6) . .
O41 Na21 O15 61.8(6) . .
O24 Na21 O15 113.4(8) 7_657 .
O72 Na21 O15 70.3(6) . .
O109 Na21 O15 130.6(14) . .
O50 Na21 Na28 119.0(8) . .
O41 Na21 Na28 98.8(8) . .
O24 Na21 Na28 80.1(7) 7_657 .
O72 Na21 Na28 7.3(6) . .
O109 Na21 Na28 158.9(14) . .
O15 Na21 Na28 70.3(6) . .
O50 Na21 Na20 135.9(13) . .
O41 Na21 Na20 46.6(13) . .
O24 Na21 Na20 135.9(14) 7_657 .
O72 Na21 Na20 59.6(13) . .
O109 Na21 Na20 109.0(18) . .
O15 Na21 Na20 82.8(13) . .
Na28 Na21 Na20 66.9(13) . .
O50 Na21 W13 23.4(4) . .
O41 Na21 W13 75.9(6) . .
O24 Na21 W13 99.6(6) 7_657 .
O72 Na21 W13 105.7(6) . .
O109 Na21 W13 97.1(13) . .
O15 Na21 W13 39.3(3) . .
Na28 Na21 W13 103.2(6) . .
Na20 Na21 W13 115.4(12) . .
O50 Na21 Na4 43.9(5) . 7_657
O41 Na21 Na4 134.9(7) . 7_657
O24 Na21 Na4 41.3(5) 7_657 7_657
O72 Na21 Na4 108.5(7) . 7_657
O109 Na21 Na4 84.0(13) . 7_657
O15 Na21 Na4 88.0(5) . 7_657
Na28 Na21 Na4 101.3(6) . 7_657
Na20 Na21 Na4 166.9(14) . 7_657
W13 Na21 Na4 60.4(3) . 7_657
O50 Na21 W14 74.6(5) . .
O41 Na21 W14 24.4(5) . .
O24 Na21 W14 150.6(7) 7_657 .
O72 Na21 W14 87.1(5) . .
O109 Na21 W14 105.2(13) . .
O15 Na21 W14 38.0(3) . .
Na28 Na21 W14 91.1(5) . .
Na20 Na21 W14 61.3(12) . .
W13 Na21 W14 55.0(2) . .
Na4 Na21 W14 115.4(4) 7_657 .
O50 Na21 W8 101.9(6) . 7_657
O41 Na21 W8 161.0(7) . 7_657
O24 Na21 W8 24.0(4) 7_657 7_657
O72 Na21 W8 91.6(6) . 7_657
O109 Na21 W8 77.8(13) . 7_657
O15 Na21 W8 136.8(6) . 7_657
Na28 Na21 W8 87.1(5) . 7_657
Na20 Na21 W8 122.2(12) . 7_657
W13 Na21 W8 120.6(4) . 7_657
Na4 Na21 W8 60.2(3) 7_657 7_657
W14 Na21 W8 174.7(5) . 7_657
Na26 Na22 Na26 23(2) . 6
Na26 Na22 O47 150(4) . .
Na26 Na22 O47 167(2) 6 .
Na26 Na22 O56 89(3) . .
Na26 Na22 O56 71.6(18) 6 .
O47 Na22 O56 120.0(18) . .
Na26 Na22 O107 88(3) . .
Na26 Na22 O107 89(2) 6 .
O47 Na22 O107 79.3(16) . .
O56 Na22 O107 131(2) . .
Na26 Na22 O42 111(3) . .
Na26 Na22 O42 122(2) 6 .
O47 Na22 O42 67.1(11) . .
O56 Na22 O42 85.1(13) . .
O107 Na22 O42 140.4(19) . .
Na26 Na22 Na28 62(3) . .
Na26 Na22 Na28 83.8(18) 6 .
O47 Na22 Na28 87.5(13) . .
O56 Na22 Na28 145.9(18) . .
O107 Na22 Na28 69.1(15) . .
O42 Na22 Na28 88.4(12) . .
Na26 Na22 Na22 48(3) . 6
Na26 Na22 Na22 24.9(16) 6 6
O47 Na22 Na22 157.6(10) . 6
O56 Na22 Na22 54.1(10) . 6
O107 Na22 Na22 90.5(13) . 6
O42 Na22 Na22 128.1(9) . 6
Na28 Na22 Na22 107.5(9) . 6
Na26 Na22 W17 139(3) . .
Na26 Na22 W17 156(2) 6 .
O47 Na22 W17 31.8(7) . .
O56 Na22 W17 104.1(13) . .
O107 Na22 W17 109.5(16) . .
O42 Na22 W17 35.4(6) . .
Na28 Na22 W17 89.1(11) . .
Na22 Na22 W17 157.8(7) 6 .
Na26 Na22 Na4 105(3) . .
Na26 Na22 Na4 121(2) 6 .
O47 Na22 Na4 46.5(8) . .
O56 Na22 Na4 165.0(17) . .
O107 Na22 Na4 47.5(12) . .
O42 Na22 Na4 93.1(12) . .
Na28 Na22 Na4 48.7(8) . .
Na22 Na22 Na4 134.7(7) 6 .
W17 Na22 Na4 67.4(8) . .
O90 Na23 O100 84(2) 4_656 .
O90 Na23 O73 144(2) 4_656 2_656
O100 Na23 O73 76.0(18) . 2_656
O90 Na23 O25 74.9(17) 4_656 2_656
O100 Na23 O25 87.0(18) . 2_656
O73 Na23 O25 75.1(14) 2_656 2_656
O90 Na23 O49 102(2) 4_656 2_656
O100 Na23 O49 172(3) . 2_656
O73 Na23 O49 101.9(17) 2_656 2_656
O25 Na23 O49 100.2(16) 2_656 2_656
O90 Na23 Na8 48.9(13) 4_656 4_656
O100 Na23 Na8 132(2) . 4_656
O73 Na23 Na8 144.1(19) 2_656 4_656
O25 Na23 Na8 83.9(14) 2_656 4_656
O49 Na23 Na8 53.2(10) 2_656 4_656
O90 Na23 Na11 97.8(18) 4_656 5_666
O100 Na23 Na11 133(2) . 5_666
O73 Na23 Na11 117.5(17) 2_656 5_666
O25 Na23 Na11 138.7(17) 2_656 5_666
O49 Na23 Na11 40.6(8) 2_656 5_666
Na8 Na23 Na11 63.0(10) 4_656 5_666
O90 Na23 Na16 131(2) 4_656 5_666
O100 Na23 Na16 95.8(19) . 5_666
O73 Na23 Na16 80.7(14) 2_656 5_666
O25 Na23 Na16 154.3(19) 2_656 5_666
O49 Na23 Na16 76.0(13) 2_656 5_666
Na8 Na23 Na16 111.8(14) 4_656 5_666
Na11 Na23 Na16 49.0(9) 5_666 5_666
O90 Na23 Na3 92.1(16) 4_656 .
O100 Na23 Na3 25.8(11) . .
O73 Na23 Na3 57.9(10) 2_656 .
O25 Na23 Na3 65.8(10) 2_656 .
O49 Na23 Na3 157.0(16) 2_656 .
Na8 Na23 Na3 136.8(15) 4_656 .
Na11 Na23 Na3 155.3(14) 5_666 .
Na16 Na23 Na3 108.3(13) 5_666 .
O108 Na24 O91 161(2) . .
O108 Na24 O75 93(2) . .
O91 Na24 O75 104(2) . .
O108 Na24 O62 94.5(15) . .
O91 Na24 O62 96.6(17) . .
O75 Na24 O62 78.5(13) . .
O108 Na24 O106 75(2) . .
O91 Na24 O106 89.7(18) . .
O75 Na24 O106 160.1(19) . .
O62 Na24 O106 86.1(15) . .
O108 Na24 Na8 143.5(17) . .
O91 Na24 Na8 43.6(11) . .
O75 Na24 Na8 95.4(16) . .
O62 Na24 Na8 53.0(8) . .
O106 Na24 Na8 85.1(15) . .
O108 Na24 Na12 117.7(19) . .
O91 Na24 Na12 45.8(11) . .
O75 Na24 Na12 149(2) . .
O62 Na24 Na12 94.6(12) . .
O106 Na24 Na12 44.0(14) . .
Na8 Na24 Na12 58.1(8) . .
O108 Na24 Na2 102.4(15) . .
O91 Na24 Na2 96.2(16) . .
O75 Na24 Na2 38.4(10) . .
O62 Na24 Na2 41.3(6) . .
O106 Na24 Na2 127.3(15) . .
Na8 Na24 Na2 65.7(8) . .
Na12 Na24 Na2 123.3(12) . .
Na13 Na25 Na17 146.0(17) . .
Na13 Na25 Na17 146.0(17) . 6_565
Na17 Na25 Na17 66(3) . 6_565
Na13 Na25 O36 58.3(15) . 6_565
Na17 Na25 O36 153(3) . 6_565
Na17 Na25 O36 87.8(9) 6_565 6_565
Na13 Na25 O36 58.3(15) . .
Na17 Na25 O36 87.8(9) . .
Na17 Na25 O36 153(3) 6_565 .
O36 Na25 O36 115(3) 6_565 .
Na13 Na25 Na27 90(5) . .
Na17 Na25 Na27 97(3) . .
Na17 Na25 Na27 97(3) 6_565 .
O36 Na25 Na27 95(2) 6_565 .
O36 Na25 Na27 95(2) . .
Na13 Na25 Na9 77(3) . 3
Na17 Na25 Na9 116(3) . 3
Na17 Na25 Na9 76.4(16) 6_565 3
O36 Na25 Na9 43.9(10) 6_565 3
O36 Na25 Na9 109(2) . 3
Na27 Na25 Na9 138.3(13) . 3
Na13 Na25 Na9 77(3) . 8
Na17 Na25 Na9 76.4(16) . 8
Na17 Na25 Na9 116(3) 6_565 8
O36 Na25 Na9 109(2) 6_565 8
O36 Na25 Na9 43.9(10) . 8
Na27 Na25 Na9 138.3(13) . 8
Na9 Na25 Na9 76.9(15) 3 8
Na13 Na25 Na18 46(4) . .
Na17 Na25 Na18 119(2) . .
Na17 Na25 Na18 119(2) 6_565 .
O36 Na25 Na18 64.3(15) 6_565 .
O36 Na25 Na18 64.3(15) . .
Na27 Na25 Na18 136(3) . .
Na9 Na25 Na18 45.5(9) 3 .
Na9 Na25 Na18 45.5(9) 8 .
Na26 Na26 Na22 132(3) 6 .
Na26 Na26 Na22 24.9(16) 6 6
Na22 Na26 Na22 107(4) . 6
Na26 Na26 Na28 133.2(13) 6 .
Na22 Na26 Na28 91(3) . .
Na22 Na26 Na28 153(3) 6 .
Na26 Na26 O56 77.7(10) 6 .
Na22 Na26 O56 63(3) . .
Na22 Na26 O56 58.0(16) 6 .
Na28 Na26 O56 148(2) . .
Na26 Na26 O107 108.4(13) 6 .
Na22 Na26 O107 65(3) . .
Na22 Na26 O107 100(2) 6 .
Na28 Na26 O107 70.2(16) . .
O56 Na26 O107 110(2) . .
Na26 Na26 O72 126.4(11) 6 .
Na22 Na26 O72 99(3) . .
Na22 Na26 O72 148(2) 6 .
Na28 Na26 O72 7.6(7) . .
O56 Na26 O72 154(2) . .
O107 Na26 O72 74.8(16) . .
Na26 Na26 Na28 32.3(10) 6 6
Na22 Na26 Na28 157(3) . 6
Na22 Na26 Na28 55.5(15) 6 6
Na28 Na26 Na28 100.9(19) . 6
O56 Na26 Na28 109.7(15) . 6
O107 Na26 Na28 100.2(17) . 6
O72 Na26 Na28 94.2(15) . 6
Na26 Na26 Na19 80.9(7) 6 7_657
Na22 Na26 Na19 120(3) . 7_657
Na22 Na26 Na19 94.6(19) 6 7_657
Na28 Na26 Na19 58.9(12) . 7_657
O56 Na26 Na19 149.1(18) . 7_657
O107 Na26 Na19 56.3(15) . 7_657
O72 Na26 Na19 55.9(10) . 7_657
Na28 Na26 Na19 53.8(9) 6 7_657
Na26 Na26 Na4 145.7(7) 6 .
Na22 Na26 Na4 56(3) . .
Na22 Na26 Na4 139(2) 6 .
Na28 Na26 Na4 40.9(9) . .
O56 Na26 Na4 119.4(16) . .
O107 Na26 Na4 39.5(11) . .
O72 Na26 Na4 48.1(8) . .
Na28 Na26 Na4 124.0(15) 6 .
Na19 Na26 Na4 70.2(9) 7_657 .
Na16 Na27 O99 86(5) . .
Na16 Na27 O89 117(5) . .
O99 Na27 O89 157(4) . .
Na16 Na27 O102 87(2) . 6_565
O99 Na27 O102 91.0(19) . 6_565
O89 Na27 O102 90.1(19) . 6_565
Na16 Na27 O102 87(2) . .
O99 Na27 O102 91.0(19) . .
O89 Na27 O102 90.1(19) . .
O102 Na27 O102 174(4) 6_565 .
Na16 Na27 Na25 172(5) . .
O99 Na27 Na25 85(3) . .
O89 Na27 Na25 72(3) . .
O102 Na27 Na25 93(2) 6_565 .
O102 Na27 Na25 93(2) . .
Na16 Na27 Na13 167(5) . .
O99 Na27 Na13 106(3) . .
O89 Na27 Na13 50.6(19) . .
O102 Na27 Na13 92(2) 6_565 .
O102 Na27 Na13 92(2) . .
Na25 Na27 Na13 21.0(16) . .
Na16 Na27 Na11 69(4) . .
O99 Na27 Na11 155(3) . .
O89 Na27 Na11 47.8(18) . .
O102 Na27 Na11 88(2) 6_565 .
O102 Na27 Na11 88(2) . .
Na25 Na27 Na11 119(2) . .
Na13 Na27 Na11 98.4(17) . .
O72 Na28 Na26 137(4) . .
O72 Na28 Na4 120(3) . .
Na26 Na28 Na4 100.2(14) . .
O72 Na28 Na22 163(4) . .
Na26 Na28 Na22 26.9(13) . .
Na4 Na28 Na22 76.8(10) . .
O72 Na28 Te18 87(3) . .
Na26 Na28 Te18 104.1(13) . .
Na4 Na28 Te18 97.1(7) . .
Na22 Na28 Te18 94.0(10) . .
O72 Na28 Na21 35(3) . .
Na26 Na28 Na21 167.4(15) . .
Na4 Na28 Na21 85.0(6) . .
Na22 Na28 Na21 161.7(11) . .
Te18 Na28 Na21 86.5(6) . .
O72 Na28 Na19 81(3) . 7_657
Na26 Na28 Na19 79.7(15) . 7_657
Na4 Na28 Na19 96.8(10) . 7_657
Na22 Na28 Na19 95.5(13) . 7_657
Te18 Na28 Na19 164.7(12) . 7_657
Na21 Na28 Na19 88.3(10) . 7_657
O72 Na28 Na26 124(3) . 6
Na26 Na28 Na26 14.5(12) . 6
Na4 Na28 Na26 109.3(12) . 6
Na22 Na28 Na26 40.8(12) . 6
Te18 Na28 Na26 113.0(10) . 6
Na21 Na28 Na26 153.2(12) . 6
Na19 Na28 Na26 68.0(12) 7_657 6
O72 Na28 Na20 24(3) . .
Na26 Na28 Na20 113.1(17) . .
Na4 Na28 Na20 143.4(14) . .
Na22 Na28 Na20 138.9(15) . .
Te18 Na28 Na20 89.4(12) . .
Na21 Na28 Na20 59.4(12) . .
Na19 Na28 Na20 75.6(15) 7_657 .
Na26 Na28 Na20 100.9(15) 6 .
Na7 Cl1 Na7 131.5(5) 6 .
Na7 Cl1 Na10 82.2(9) 6 4_646
Na7 Cl1 Na10 141.2(8) . 4_646
Na7 Cl1 Na10 141.2(8) 6 7_656
Na7 Cl1 Na10 82.2(9) . 7_656
Na10 Cl1 Na10 60.3(16) 4_646 7_656
Te20 O1 Te15 120.0(9) . .
Te20 O1 Na1 113.1(6) . 5_656
Te15 O1 Na1 107.2(6) . 5_656
Te20 O1 Na1 113.1(6) . .
Te15 O1 Na1 107.2(6) . .
Na1 O1 Na1 92.8(7) 5_656 .
Te19 O2 W7 131.2(8) . .
Te15 O3 W3 125.1(5) . 6
Te15 O3 W3 125.1(5) . .
W3 O3 W3 96.2(7) 6 .
Te15 O3 W2 116.8(9) . .
W3 O3 W2 92.5(6) 6 .
W3 O3 W2 92.5(6) . .
W6 O4 W5 142.9(8) 6 .
W1 O5 Te21 112.9(7) . .
Te15 O6 W1 116.5(6) . .
Te15 O6 W4 138.7(7) . .
W1 O6 W4 96.7(5) . .
Te15 O6 Na1 112.3(6) . .
W1 O6 Na1 90.1(5) . .
W4 O6 Na1 90.2(4) . .
W6 O7 W6 124.0(11) . 6
Te16 O8 W9 117.6(7) . .
Te16 O8 W5 138.1(8) . .
W9 O8 W5 94.5(5) . .
Te16 O8 Na10 109.6(9) . 7_656
W9 O8 Na10 97.5(9) . 7_656
W5 O8 Na10 90.5(7) . 7_656
W5 O9 W5 162.1(12) . 6
W4 O10 Na1 119.7(7) . .
W4 O10 Na6 127.3(7) . 2_656
Na1 O10 Na6 94.5(5) . 2_656
Te18 O11 W11 124.5(7) . .
Te18 O11 W7 119.5(6) . .
W11 O11 W7 92.3(5) . .
Te18 O11 W12 125.5(7) . .
W11 O11 W12 93.6(5) . .
W7 O11 W12 92.5(5) . .
W9 O12 Te19 115.2(7) . .
W9 O12 Na7 103.2(7) . .
Te19 O12 Na7 132.9(8) . .
W1 O13 Na6 116.6(7) . .
W1 O13 Na1 117.0(6) . .
Na6 O13 Na1 102.3(6) . .
W1 O13 Na3 128.8(8) . .
Na6 O13 Na3 89.2(5) . .
Na1 O13 Na3 97.1(5) . .
W7 O14 W12 120.6(8) . .
Te18 O15 W14 118.0(7) . .
Te18 O15 W13 138.8(8) . .
W14 O15 W13 95.3(5) . .
Te18 O15 Na21 114.4(7) . .
W14 O15 Na21 89.7(6) . .
W13 O15 Na21 87.5(6) . .
Te18 O16 W17 118.4(7) . .
Te18 O16 W8 139.1(8) . .
W17 O16 W8 95.8(5) . .
Te18 O16 Na4 113.7(6) . .
W17 O16 Na4 88.2(5) . .
W8 O16 Na4 87.4(5) . .
Te21 O17 W2 129.3(8) 6 .
W3 O18 W1 143.6(7) . .
W3 O19 W4 141.2(9) . .
Te16 O20 W6 125.9(6) . 6
Te16 O20 W6 125.9(6) . .
W6 O20 W6 93.9(7) 6 .
Te16 O20 W10 117.7(10) . .
W6 O20 W10 92.0(6) 6 .
W6 O20 W10 92.0(6) . .
W4 O21 W1 119.1(6) . .
Te21 O22 W7 130.4(8) . .
W7 O23 W11 122.0(8) . .
W8 O24 Na4 122.7(8) . .
W8 O24 Na21 121.5(9) . 7_657
Na4 O24 Na21 96.2(7) . 7_657
W8 O24 Na4 115.2(8) . 7_657
Na4 O24 Na4 97.2(7) . 7_657
Na21 O24 Na4 99.0(7) 7_657 7_657
W1 O25 Na23 148.1(13) . 2_656
W2 O28 W3 120.8(7) . 6
W2 O28 Na14 124.9(11) . .
W3 O28 Na14 107.6(10) 6 .
W11 O29 W8 142.2(9) . .
W13 O30 W14 117.8(8) . .
W6 O31 W9 142.0(8) 6 .
W5 O32 Na10 122.1(11) . 7_656
W4 O34 W4 161.7(12) 6 .
W3 O35 Na2 125.4(8) . 3_455
W3 O35 Na9 125.3(8) . .
Na2 O35 Na9 91.3(6) 3_455 .
W3 O35 Na14 97.5(8) . 6
Na2 O35 Na14 105.6(7) 3_455 6
Na9 O35 Na14 110.9(8) . 6
W11 O36 Na13 131.6(15) . .
W11 O36 Na9 123.7(10) . 8
Na13 O36 Na9 94.5(11) . 8
W11 O36 Na25 147(2) . .
Na13 O36 Na25 24.8(15) . .
Na9 O36 Na25 88.3(18) 8 .
W3 O37 W3 122.7(10) 6 .
W7 O38 Na7 129.3(9) . .
W7 O38 Na6 141.0(9) . .
Na7 O38 Na6 87.4(6) . .
W5 O39 W9 121.5(7) . .
Te20 O40 Na7 115.3(7) . 6
Te20 O40 Na6 114.0(6) . 6
Na7 O40 Na6 77.5(5) 6 6
W14 O41 Na20 117.5(18) . .
W14 O41 Na21 120.7(9) . .
Na20 O41 Na21 84.9(17) . .
W17 O42 Te19 116.5(8) . .
W17 O42 Na22 90.4(10) . .
Te19 O42 Na22 139.3(11) . .
Te19 O43 W10 131.5(9) . .
W8 O44 W17 120.4(8) . .
W12 O45 W13 140.9(10) . .
W8 O46 W13 162.4(9) . .
W17 O47 Na22 102.6(12) . .
W17 O47 Na4 121.3(9) . .
Na22 O47 Na4 88.5(12) . .
W11 O48 W17 142.2(9) . .
W12 O49 Na11 132.3(13) . .
W12 O49 Na8 125.0(11) . 3_455
Na11 O49 Na8 91.2(10) . 3_455
W12 O49 Na23 124.0(13) . 2_656
Na11 O49 Na23 93.7(13) . 2_656
Na8 O49 Na23 72.6(12) 3_455 2_656
W13 O50 Na21 123.3(9) . .
W13 O50 Na4 116.7(9) . 7_657
Na21 O50 Na4 95.6(7) . 7_657
W12 O51 W14 139.8(8) . .
W14 O52 Te21 118.0(8) . .
W10 O53 W6 122.0(8) . .
W14 O54 Na14 119.0(12) . 6
W9 O55 Na5 132.8(9) . .
W9 O55 Na7 98.2(7) . .
Na5 O55 Na7 123.6(7) . .
W9 O55 Na10 115.5(9) . 7_656
Na5 O55 Na10 91.4(7) . 7_656
Na7 O55 Na10 84.5(7) . 7_656
W10 O56 Na22 136.3(12) . 6
W10 O56 Na22 136.3(12) . .
Na22 O56 Na22 72(2) 6 .
W10 O56 Na26 136.2(17) . 6
Na22 O56 Na26 27.6(13) 6 6
Na22 O56 Na26 50.5(15) . 6
W10 O56 Na26 136.2(17) . .
Na22 O56 Na26 50.5(15) 6 .
Na22 O56 Na26 27.6(13) . .
Na26 O56 Na26 25(2) 6 .
W2 O57 Na20 148.8(15) . .
W2 O57 Na20 148.8(15) . 6
Na20 O57 Na20 62(3) . 6
W8 O58 Na19 136.8(13) . .
W12 O59 W11 123.1(7) . .
W6 O62 Na2 125.7(9) . .
W6 O62 Na24 128.1(12) . .
Na2 O62 Na24 93.4(9) . .
W6 O62 Na8 125.7(9) . .
Na2 O62 Na8 95.1(7) . .
Na24 O62 Na8 74.6(10) . .
Na7 O71 Na6 97.2(7) . .
Na28 O72 Na21 137(3) . .
Na28 O72 Na4 50(3) . .
Na21 O72 Na4 87.4(6) . .
Na28 O72 Na26 35(3) . .
Na21 O72 Na26 167.9(12) . .
Na4 O72 Na26 83.6(12) . .
Na28 O72 Na20 151(4) . .
Na21 O72 Na20 71.2(14) . .
Na4 O72 Na20 157.2(15) . .
Na26 O72 Na20 116.2(17) . .
Na6 O73 Na23 141.3(15) . 2_656
Na24 O75 Na2 107.4(16) . .
Na2 O76 Na9 109.1(10) . 3_545
Na2 O78 Na8 108.1(8) . .
Na3 O79 Na6 91.9(7) . 2_656
Na17 O81 Na10 74.3(18) . .
Na17 O81 Na5 147(2) . .
Na10 O81 Na5 97.9(17) . .
Na11 O87 Na12 94.9(18) . 3_455
Na18 O88 Na13 90(2) . .
Na27 O89 Na11 91(2) . .
Na27 O89 Na13 88(3) . .
Na11 O89 Na13 179(2) . .
Na27 O89 Na16 18.4(17) . .
Na11 O89 Na16 72.7(17) . .
Na13 O89 Na16 106(2) . .
Na23 O90 Na8 91.8(17) 4_646 .
Na24 O91 Na8 95.0(15) . .
Na24 O91 Na12 97.5(17) . .
Na8 O91 Na12 86.7(13) . .
Na12 O92 Na8 84.2(11) . .
Na12 O92 Na8 84.2(11) . 6
Na8 O92 Na8 168(2) . 6
Na12 O92 Na11 85.7(17) . 3_545
Na8 O92 Na11 90.9(12) . 3_545
Na8 O92 Na11 90.9(12) 6 3_545
Na9 O95 Na17 120.4(14) . 8_455
Na18 O96 Na9 80.4(9) 3_445 .
Na18 O96 Na9 80.4(9) 3_445 6
Na9 O96 Na9 160.8(17) . 6
Na9 O97 Na18 82.1(14) . 3_445
Na27 O99 Na16 25.4(17) . .
Na23 O100 Na3 132.1(19) . .
Na27 O102 Na16 24.4(16) . .
Na14 O103 Na14 113(2) 6 .
Na17 O104 Na17 81(3) . 6_565
Na12 O106 Na24 86.9(14) . .
Na12 O106 Na24 86.9(14) . 6
Na24 O106 Na24 168(2) . 6
Na4 O107 Na22 84.2(16) . .
Na4 O107 Na26 95.2(17) . .
Na22 O107 Na26 27.2(14) . .
Na20 O112 Na14 113(3) 6 .

loop_
_geom_bond_atom_site_label_1
_geom_bond_atom_site_label_2
_geom_bond_distance
_geom_bond_site_symmetry_2
W1 O25 1.734(14) .
W1 O13 1.736(14) .
W1 O5 1.853(13) .
W1 O21 2.009(14) .
W1 O18 2.147(13) .
W1 O6 2.256(13) .
W1 Na6 3.565(11) .
W1 Na1 3.629(5) .
W2 O57 1.72(2) .
W2 O28 1.850(15) .
W2 O28 1.850(15) 6
W2 O17 1.990(14) 6
W2 O17 1.990(14) .
W2 O3 2.428(19) .
W3 O35 1.740(15) .
W3 O19 1.784(15) .
W3 O18 1.842(13) .
W3 O37 1.957(10) .
W3 O28 2.083(14) 6
W3 O3 2.306(13) .
W3 Na14 3.66(4) 6
W4 O26 1.740(14) .
W4 O10 1.769(14) .
W4 O21 1.910(14) .
W4 O34 1.914(3) .
W4 O19 2.122(15) .
W4 O6 2.267(13) .
W4 Na1 3.6395(10) .
W5 O33 1.722(15) .
W5 O32 1.773(17) .
W5 O9 1.897(3) .
W5 O39 1.922(15) .
W5 O4 2.116(15) .
W5 O8 2.323(16) .
W5 Na10 3.73(3) 7_656
W6 O62 1.744(15) .
W6 O4 1.802(16) 6
W6 O31 1.828(14) 6
W6 O7 1.954(10) .
W6 O53 2.106(17) .
W6 O20 2.361(14) .
W7 O38 1.712(15) .
W7 O23 1.821(15) .
W7 O14 1.847(16) .
W7 O2 1.991(14) .
W7 O22 2.013(15) .
W7 O11 2.373(13) .
W7 Na7 3.659(10) .
W8 O58 1.753(17) .
W8 O24 1.770(16) .
W8 O46 1.881(17) .
W8 O44 1.909(19) .
W8 O29 2.127(16) .
W8 O16 2.294(14) .
W8 Na4 3.673(11) 7_657
W8 Na4 3.675(11) .
W8 Na21 3.705(13) 7_657
W9 O55 1.723(16) .
W9 O61 1.739(15) .
W9 O12 1.899(16) .
W9 O39 1.943(17) .
W9 O31 2.162(14) .
W9 O8 2.268(14) .
W9 Na7 3.414(10) .
W10 O56 1.71(3) .
W10 O53 1.819(17) 6
W10 O53 1.819(16) .
W10 O43 2.015(16) 6
W10 O43 2.015(16) .
W10 O20 2.41(2) .
W11 O36 1.720(18) .
W11 O29 1.800(16) .
W11 O48 1.823(17) .
W11 O59 1.969(18) .
W11 O23 2.089(15) .
W11 O11 2.370(14) .
W12 O49 1.713(16) .
W12 O45 1.799(16) .
W12 O51 1.817(17) .
W12 O59 1.967(18) .
W12 O14 2.100(15) .
W12 O11 2.374(14) .
W13 O27 1.699(16) .
W13 O50 1.714(18) .
W13 O46 1.901(17) .
W13 O30 1.941(18) .
W13 O45 2.150(16) .
W13 O15 2.281(14) .
W13 Na21 3.600(15) .
W13 Na4 3.631(10) 7_657
W14 O54 1.719(17) .
W14 O41 1.749(18) .
W14 O52 1.898(15) .
W14 O30 1.969(17) .
W14 O51 2.202(17) .
W14 O15 2.247(15) .
W14 Na20 3.53(7) .
W14 Na21 3.647(13) .
W17 O60 1.73(2) .
W17 O47 1.749(18) .
W17 O42 1.878(16) .
W17 O44 1.963(18) .
W17 O48 2.163(17) .
W17 O16 2.236(17) .
W17 Na22 3.24(4) .
W17 Na4 3.667(11) .
Te15 O6 1.878(12) 6
Te15 O6 1.878(12) .
Te15 O3 1.96(2) .
Te15 O1 2.387(19) .
Te16 O8 1.876(15) .
Te16 O8 1.876(15) 6
Te16 O20 1.88(2) .
Te18 O16 1.874(13) .
Te18 O15 1.888(14) .
Te18 O11 1.912(13) .
Te18 Na28 2.878(18) .
Te19 O43 1.864(16) .
Te19 O2 1.883(14) .
Te19 O42 2.117(15) .
Te19 O12 2.140(14) .
Te20 O1 1.84(2) .
Te20 O40 1.945(14) 6
Te20 O40 1.945(14) .
Te20 Na1 3.662(5) 5_656
Te20 Na1 3.662(5) .
Te21 O22 1.871(15) .
Te21 O17 1.885(15) 6
Te21 O52 2.030(15) .
Te21 O5 2.297(13) .
Na1 O10 2.422(15) .
Na1 O10 2.422(15) 2_656
Na1 O13 2.495(15) .
Na1 O13 2.495(15) 2_656
Na1 O1 2.522(16) 5_656
Na1 O1 2.522(16) .
Na1 O6 2.838(14) .
Na1 O6 2.838(14) 2_656
Na1 W1 3.629(5) 2_656
Na1 W4 3.6395(10) 2_656
Na2 O76 2.32(2) .
Na2 O77 2.34(2) .
Na2 O78 2.35(2) .
Na2 O75 2.43(3) .
Na2 O62 2.467(18) .
Na2 O35 2.521(17) 3_545
Na2 Na24 3.73(3) .
Na2 Na9 3.787(19) 3_545
Na2 Na8 3.800(19) .
Na3 O79 2.382(18) 2_656
Na3 O79 2.382(18) .
Na3 O100 2.47(3) 2_656
Na3 O100 2.47(3) .
Na3 O13 2.500(17) 2_656
Na3 O13 2.500(17) .
Na3 Na6 3.466(12) 2_656
Na3 Na6 3.466(12) .
Na3 Na23 4.21(5) 2_656
Na3 Na23 4.21(5) .
Na4 O24 2.403(19) .
Na4 O47 2.44(2) .
Na4 O107 2.49(5) .
Na4 O50 2.523(19) 7_657
Na4 O24 2.55(2) 7_657
Na4 Na28 2.59(2) .
Na4 O72 2.92(2) .
Na4 O16 2.976(17) .
Na4 Na22 3.36(4) .
Na4 Na21 3.620(18) 7_657
Na4 W13 3.631(10) 7_657
Na5 O80 2.30(2) 7_656
Na5 O80 2.30(2) .
Na5 O55 2.398(16) .
Na5 O55 2.398(16) 7_656
Na5 O81 2.58(4) 7_656
Na5 O81 2.58(4) .
Na5 Na10 3.76(4) 7_656
Na5 Na10 3.76(4) .
Na6 O71 2.34(2) .
Na6 O73 2.42(2) .
Na6 O13 2.433(18) .
Na6 O79 2.44(2) 2_656
Na6 O38 2.696(19) .
Na6 O10 2.795(17) 2_656
Na6 O40 2.873(18) 6
Na6 Na7 3.480(14) .
Na7 O71 2.304(18) .
Na7 O38 2.326(19) .
Na7 O12 2.437(17) .
Na7 O40 2.679(18) 6
Na7 O55 2.71(2) .
Na7 Cl1 2.731(10) .
Na7 Na10 3.73(4) 7_656
Na7 Na15 3.91(4) .
Na8 O91 2.24(4) .
Na8 O78 2.35(2) .
Na8 O90 2.46(3) .
Na8 O92 2.517(17) .
Na8 O62 2.68(3) .
Na8 O49 2.74(3) 3_545
Na8 Na24 3.23(4) .
Na8 Na23 3.27(5) 4_646
Na8 Na12 3.31(3) .
Na8 Na11 3.77(3) 3_545
Na9 O97 2.23(3) .
Na9 O95 2.25(3) .
Na9 O76 2.33(3) 3_455
Na9 O96 2.522(16) .
Na9 O35 2.77(2) .
Na9 O36 2.78(3) 8_455
Na9 Na18 3.17(3) 3_445
Na9 Na2 3.787(19) 3_455
Na9 Na13 3.91(4) 3_445
Na9 Na25 4.00(7) 3_445
Na9 Na17 4.22(3) 8_455
Na10 O81 2.40(5) .
Na10 O32 2.47(3) 7_656
Na10 O55 2.84(5) 7_656
Na10 O8 2.89(4) 7_656
Na10 Na17 2.90(5) .
Na10 Cl1 2.94(3) 7_656
Na10 Na10 2.95(8) 6_565
Na10 W5 3.73(3) 7_656
Na10 Na7 3.73(4) 7_656
Na10 Na17 4.09(6) 6_565
Na11 O87 2.38(5) .
Na11 O49 2.525(17) .
Na11 O49 2.525(17) 6_565
Na11 O89 2.61(6) .
Na11 O92 2.76(6) 3_455
Na11 Na16 3.30(6) .
Na11 Na27 3.52(7) .
Na11 Na12 3.53(5) 3_455
Na11 Na8 3.77(3) 3_455
Na11 Na8 3.77(3) 8_455
Na11 Na23 3.87(5) 2_656
Na11 Na23 3.87(5) 5_666
Na12 O111 1.97(7) .
Na12 O87 2.42(6) 3_545
Na12 O92 2.42(6) .
Na12 O106 2.48(7) .
Na12 O91 2.57(3) .
Na12 O91 2.57(3) 6
Na12 Na8 3.31(3) 6
Na12 Na11 3.53(5) 3_545
Na12 Na24 3.56(4) .
Na12 Na24 3.56(4) 6
Na13 Na25 1.25(9) .
Na13 O88 2.51(6) .
Na13 O36 2.54(2) .
Na13 O36 2.54(2) 6_565
Na13 O89 2.71(7) .
Na13 Na18 3.45(6) .
Na13 Na27 3.50(7) .
Na13 Na17 3.68(5) .
Na13 Na17 3.68(5) 6_565
Na13 Na9 3.91(4) 3
Na13 Na9 3.91(4) 8
Na14 O28 2.45(3) .
Na14 O110 2.50(7) .
Na14 O112 2.52(8) .
Na14 O103 2.69(4) .
Na14 O54 2.76(3) 6
Na14 O35 3.01(4) 6
Na14 W3 3.66(4) 6
Na14 Na20 4.18(7) 6
Na15 O101 2.33(7) .
Na15 Na7 3.91(4) 6
Na16 Na27 1.03(6) .
Na16 O99 2.40(7) .
Na16 O102 2.50(5) .
Na16 O102 2.50(5) 6_565
Na16 O89 2.93(7) .
Na16 Na23 4.07(6) 2_656
Na16 Na23 4.07(6) 5_666
Na17 O104 2.17(5) .
Na17 O81 2.40(5) .
Na17 O98 2.46(4) .
Na17 Na25 2.58(8) .
Na17 O95 2.61(4) 8
Na17 Na17 2.83(7) 6_565
Na17 Na10 4.09(6) 6_565
Na17 Na9 4.22(3) 8
Na18 O74 2.26(5) .
Na18 O88 2.37(7) .
Na18 O96 2.39(6) 3
Na18 O97 2.59(3) 8
Na18 O97 2.59(3) 3
Na18 Na9 3.17(3) 8
Na18 Na9 3.17(3) 3
Na18 Na25 4.19(9) .
Na19 O58 2.69(4) .
Na19 O58 2.69(4) 6_565
Na19 Na28 3.22(4) 4_657
Na19 Na28 3.22(4) 7_657
Na19 Na26 3.70(7) 4_657
Na19 Na26 3.70(7) 7_657
Na19 Na20 4.10(8) 4_657
Na19 Na20 4.10(8) 7_657
Na20 O41 2.36(7) .
Na20 O112 2.48(10) 6
Na20 O57 2.51(7) .
Na20 Na20 2.60(13) 6
Na20 O72 2.95(7) .
Na20 Na21 3.23(7) .
Na20 Na28 3.46(7) .
Na20 Na19 4.10(8) 7_657
Na20 Na14 4.18(7) 6
Na21 O50 2.36(2) .
Na21 O41 2.43(2) .
Na21 O24 2.46(2) 7_657
Na21 O72 2.58(3) .
Na21 O109 2.63(6) .
Na21 O15 2.89(2) .
Na21 Na28 3.03(3) .
Na21 Na4 3.620(18) 7_657
Na21 W8 3.705(13) 7_657
Na22 Na26 1.27(6) .
Na22 Na26 2.23(6) 6
Na22 O47 2.38(4) .
Na22 O56 2.45(4) .
Na22 O107 2.52(6) .
Na22 O42 2.63(4) .
Na22 Na28 2.81(5) .
Na22 Na22 2.88(8) 6
Na23 O90 2.07(6) 4_656
Na23 O100 2.13(5) .
Na23 O73 2.54(5) 2_656
Na23 O25 2.59(5) 2_656
Na23 O49 2.78(5) 2_656
Na23 Na8 3.27(5) 4_656
Na23 Na11 3.87(5) 5_666
Na23 Na16 4.07(6) 5_666
Na24 O108 2.10(6) .
Na24 O91 2.14(5) .
Na24 O75 2.20(5) .
Na24 O62 2.66(3) .
Na24 O106 2.69(4) .
Na25 Na17 2.58(8) 6_565
Na25 O36 2.96(5) 6_565
Na25 O36 2.96(5) .
Na25 Na27 3.28(11) .
Na25 Na9 4.00(7) 3
Na25 Na9 4.00(7) 8
Na26 Na26 1.17(9) 6
Na26 Na22 2.23(6) 6
Na26 Na28 2.49(6) .
Na26 O56 2.74(6) .
Na26 O107 2.78(6) .
Na26 O72 2.93(6) .
Na26 Na28 3.39(5) 6
Na26 Na19 3.70(7) 7_657
Na27 O99 2.23(8) .
Na27 O89 2.32(8) .
Na27 O102 2.33(5) 6_565
Na27 O102 2.33(5) .
Na28 O72 0.57(2) .
Na28 Na19 3.22(4) 7_657
Na28 Na26 3.39(5) 6
Cl1 Na7 2.731(10) 6
Cl1 Na10 2.94(3) 4_646
Cl1 Na10 2.94(3) 7_656
O1 Na1 2.522(16) 5_656
O3 W3 2.306(13) 6
O4 W6 1.802(16) 6
O7 W6 1.954(10) 6
O8 Na10 2.89(4) 7_656
O9 W5 1.897(3) 6
O10 Na6 2.795(17) 2_656
O17 Te21 1.885(15) 6
O20 W6 2.361(14) 6
O24 Na21 2.46(2) 7_657
O24 Na4 2.55(2) 7_657
O25 Na23 2.59(5) 2_656
O28 W3 2.083(14) 6
O31 W6 1.828(14) 6
O32 Na10 2.47(3) 7_656
O34 W4 1.914(3) 6
O35 Na2 2.521(17) 3_455
O35 Na14 3.01(4) 6
O36 Na9 2.78(3) 8
O37 W3 1.957(10) 6
O40 Na7 2.679(18) 6
O40 Na6 2.873(18) 6
O49 Na8 2.74(3) 3_455
O49 Na23 2.78(5) 2_656
O50 Na4 2.523(19) 7_657
O54 Na14 2.76(3) 6
O55 Na10 2.84(5) 7_656
O56 Na22 2.45(4) 6
O56 Na26 2.74(6) 6
O57 Na20 2.51(7) 6
O73 Na23 2.54(5) 2_656
O76 Na9 2.33(3) 3_545
O79 Na6 2.44(2) 2_656
O87 Na12 2.42(6) 3_455
O90 Na23 2.07(6) 4_646
O92 Na8 2.517(17) 6
O92 Na11 2.76(6) 3_545
O95 Na17 2.61(4) 8_455
O96 Na18 2.39(6) 3_445
O96 Na9 2.522(16) 6
O97 Na18 2.59(3) 3_445
O103 Na14 2.69(4) 6
O104 Na17 2.17(5) 6_565
O106 Na24 2.69(4) 6
O112 Na20 2.48(10) 6
